data_1574541
loop_
_publ_author_name
'Li, Zhi-Ao'
'Zhu, Ke-Lin'
'Yao, Nai-Te'
'Liang, Jiaqi'
'Shang, Yi-Ling'
'Zhang, Ye'
'Gong, Han-Yuan'

_publ_section_title
;
 Enantiomer-enriched \p-extended helicenes with a perylene core from
 binaphthol: axial-to-helical chirality transfer with a stepwise Scholl
 reaction mechanism
;
_journal_issue 22
_journal_name_full 'Chemical Science'
_journal_page_first 9978
_journal_page_last 9987
_journal_paper_doi 10.1039/D5SC01498K
_journal_volume 16
_journal_year 2025
_chemical_formula_sum 'C135.75 H143 Cl1.5 O4.75'
_chemical_formula_weight 1903.67
_space_group_crystal_system orthorhombic
_space_group_IT_number 18
_space_group_name_Hall 'P 2 2ab'
_space_group_name_H-M_alt 'P 21 21 2'
_atom_sites_solution_hydrogens geom
_audit_creation_method SHELXL-2018/3
_audit_update_record
;
2024-12-18 deposited with the CCDC.	2025-04-28 downloaded from the CCDC.
;
_cell_angle_alpha 90
_cell_angle_beta 90
_cell_angle_gamma 90
_cell_formula_units_Z 4
_cell_length_a 35.1480(4)
_cell_length_b 30.1006(4)
_cell_length_c 11.7950(2)
_cell_measurement_reflns_used 19834
_cell_measurement_temperature 170(2)
_cell_measurement_theta_max 62.500
_cell_measurement_theta_min 1.932
_cell_volume 12478.8(3)
_computing_cell_refinement 'CrysAlisPro 1.171.42.96a (Rigaku OD, 2023)'
_computing_data_collection 'CrysAlisPro 1.171.42.96a (Rigaku OD, 2023)'
_computing_data_reduction 'CrysAlisPro 1.171.42.96a (Rigaku OD, 2023)'
_computing_structure_refinement 'SHELXL-2018/3 (Sheldrick, 2018)'
_computing_structure_solution 'CrysAlisPro 1.171.42.96a (Rigaku OD, 2023)'
_diffrn_ambient_temperature 170(2)
_diffrn_detector_area_resol_mean 10.0000
_diffrn_measured_fraction_theta_full 0.997
_diffrn_measured_fraction_theta_max 0.997
_diffrn_measurement_device_type 'XtaLAB Synergy R, HyPix'
_diffrn_measurement_method '\w scans'
_diffrn_radiation_type CuK\a
_diffrn_radiation_wavelength 1.54184
_diffrn_reflns_av_R_equivalents 0.0521
_diffrn_reflns_av_unetI/netI 0.0495
_diffrn_reflns_Laue_measured_fraction_full 0.997
_diffrn_reflns_Laue_measured_fraction_max 0.997
_diffrn_reflns_limit_h_max 37
_diffrn_reflns_limit_h_min -40
_diffrn_reflns_limit_k_max 34
_diffrn_reflns_limit_k_min -29
_diffrn_reflns_limit_l_max 13
_diffrn_reflns_limit_l_min -13
_diffrn_reflns_number 70643
_diffrn_reflns_point_group_measured_fraction_full 0.996
_diffrn_reflns_point_group_measured_fraction_max 0.996
_diffrn_reflns_theta_full 62.500
_diffrn_reflns_theta_max 62.500
_diffrn_reflns_theta_min 1.932
_exptl_absorpt_coefficient_mu 0.741
_exptl_absorpt_correction_T_max 1.00000
_exptl_absorpt_correction_T_min 0.62598
_exptl_absorpt_correction_type multi-scan
_exptl_crystal_colour 'dark blue'
_exptl_crystal_density_diffrn 1.013
_exptl_crystal_description plate
_exptl_crystal_F_000 4084
_exptl_crystal_size_max 0.200
_exptl_crystal_size_mid 0.060
_exptl_crystal_size_min 0.020
_refine_diff_density_max 0.649
_refine_diff_density_min -0.335
_refine_diff_density_rms 0.073
_refine_ls_abs_structure_details
;
 Flack x determined using 7052 quotients [(I+)-(I-)]/[(I+)+(I-)]
 (Parsons, Flack and Wagner, Acta Cryst. B69 (2013) 249-259).
;
_refine_ls_abs_structure_Flack 0.012(15)
_refine_ls_extinction_coef 0.00073(9)
_refine_ls_extinction_expression Fc^*^=kFc[1+0.001xFc^2^\l^3^/sin(2\q)]^-1/4^
_refine_ls_extinction_method 'SHELXL-2018/3 (Sheldrick 2018)'
_refine_ls_goodness_of_fit_ref 0.927
_refine_ls_hydrogen_treatment constr
_refine_ls_matrix_type full
_refine_ls_number_parameters 1511
_refine_ls_number_reflns 19834
_refine_ls_number_restraints 678
_refine_ls_restrained_S_all 0.992
_refine_ls_R_factor_all 0.0889
_refine_ls_R_factor_gt 0.0735
_refine_ls_shift/su_max 0.000
_refine_ls_shift/su_mean 0.000
_refine_ls_structure_factor_coef Fsqd
_refine_ls_weighting_details 'w=1/[\s^2^(Fo^2^)+(0.1299P)^2^+12.0000P] where P=(Fo^2^+2Fc^2^)/3'
_refine_ls_weighting_scheme calc
_refine_ls_wR_factor_gt 0.1970
_refine_ls_wR_factor_ref 0.2053
_reflns_Friedel_coverage 0.827
_reflns_Friedel_fraction_full 0.994
_reflns_Friedel_fraction_max 0.994
_reflns_number_gt 17826
_reflns_number_total 19834
_reflns_threshold_expression 'I > 2\s(I)'
_cod_data_source_file d5sc01498k4.cif
_cod_data_source_block A_CCDC1
_cod_depositor_comments 'Adding full bibliography for 1574540--1574544.cif.'
_cod_original_formula_sum 'C135.75 H143 Cl1.50 O4.75'
_cod_database_code 1574541
_shelx_shelxl_version_number 2018/3
_shelx_space_group_comment
;
The symmetry employed for this shelxl refinement is uniquely defined
by the following loop, which should always be used as a source of
symmetry information in preference to the above space-group names.
They are only intended as comments.
;

loop_
_space_group_symop_operation_xyz
'x, y, z'
'-x, -y, z'
'-x+1/2, y+1/2, -z'
'x+1/2, -y+1/2, -z'

loop_
_atom_site_label
_atom_site_type_symbol
_atom_site_fract_x
_atom_site_fract_y
_atom_site_fract_z
_atom_site_U_iso_or_equiv
_atom_site_adp_type
_atom_site_occupancy
_atom_site_site_symmetry_order
_atom_site_calc_flag
_atom_site_refinement_flags_posn
_atom_site_refinement_flags_adp
_atom_site_refinement_flags_occupancy
_atom_site_disorder_assembly
_atom_site_disorder_group
O1 O 0.56627(10) 0.44895(14) -0.8229(3) 0.0525(10) Uani 1 1 d . . . . .
O1W O 0.5613(10) 0.5590(10) 0.315(3) 0.130(9) Uani 0.25 1 d . U P A 1
O2W O 0.9747(2) 0.4618(2) 0.6642(6) 0.124(2) Uani 1 1 d . . . . .
O2 O 0.56512(10) 0.36202(13) -0.8428(3) 0.0478(9) Uani 1 1 d . . . . .
O3W O 0.5385(7) 0.5505(8) 0.465(2) 0.094(7) Uani 0.25 1 d . U P B 2
O4W O 0.4358(8) 0.4144(9) -0.033(2) 0.108(8) Uani 0.25 1 d . U P C 1
O4WA O 0.4736(6) 0.4575(7) -0.071(2) 0.087(6) Uani 0.25 1 d . U P D 2
O5W O 0.5630(8) 0.4868(10) 0.619(3) 0.115(8) Uani 0.25 1 d . U P E 1
O5WA O 0.5521(8) 0.4673(10) 0.697(3) 0.125(9) Uani 0.25 1 d . U P F 2
O6W O 0.5199(6) 0.4882(7) 0.3508(19) 0.085(6) Uani 0.25 1 d . U P . .
Cl1 Cl 0.7665(3) 0.6551(4) -0.2374(6) 0.178(3) Uani 0.5 1 d D . P . .
Cl2 Cl 0.7671(3) 0.6687(2) 0.0075(6) 0.167(3) Uani 0.5 1 d D . P . .
Cl3 Cl 0.8056(3) 0.5504(5) 0.0584(13) 0.171(7) Uani 0.25 1 d D . P . .
Cl4 Cl 0.7687(3) 0.4658(4) 0.1085(8) 0.116(4) Uani 0.25 1 d D . P . .
C1 C 0.76116(14) 0.36488(16) -0.4205(4) 0.0351(10) Uani 1 1 d . . . . .
C2 C 0.80028(13) 0.35644(17) -0.3993(4) 0.0371(11) Uani 1 1 d . . . . .
C3 C 0.82822(14) 0.38402(17) -0.4466(4) 0.0380(11) Uani 1 1 d . . . . .
C4 C 0.81909(13) 0.42402(16) -0.5013(4) 0.0368(11) Uani 1 1 d . . . . .
C5 C 0.78025(14) 0.43599(17) -0.5083(4) 0.0366(11) Uani 1 1 d . . . . .
C6 C 0.75154(13) 0.40434(16) -0.4809(4) 0.0329(10) Uani 1 1 d . . . . .
C7 C 0.73043(13) 0.33205(17) -0.3976(4) 0.0364(11) Uani 1 1 d . . . . .
C8 C 0.69359(13) 0.33996(16) -0.4405(4) 0.0332(10) Uani 1 1 d . . . . .
C9 C 0.66725(14) 0.30459(16) -0.4473(4) 0.0372(11) Uani 1 1 d . . . . .
H9A H 0.643639 0.309639 -0.484316 0.045 Uiso 1 1 calc R U . . .
C10 C 0.67429(14) 0.26316(16) -0.4026(4) 0.0390(11) Uani 1 1 d D . . . .
C11 C 0.70906(15) 0.25798(18) -0.3456(5) 0.0451(12) Uani 1 1 d . . . . .
H11A H 0.714060 0.230942 -0.306839 0.054 Uiso 1 1 calc R U . . .
C12 C 0.73580(15) 0.29065(18) -0.3444(5) 0.0439(12) Uani 1 1 d . . . . .
H12A H 0.759113 0.285291 -0.306058 0.053 Uiso 1 1 calc R U . . .
C13 C 0.81602(13) 0.31773(16) -0.3324(4) 0.0363(11) Uani 1 1 d . . . . .
C14 C 0.81910(16) 0.32033(19) -0.2152(5) 0.0483(13) Uani 1 1 d . . . . .
H14A H 0.807735 0.344569 -0.176326 0.058 Uiso 1 1 calc R U . . .
C15 C 0.83837(17) 0.28834(19) -0.1543(5) 0.0505(13) Uani 1 1 d . . . . .
H15A H 0.840297 0.291101 -0.074261 0.061 Uiso 1 1 calc R U . . .
C16 C 0.85521(16) 0.25171(18) -0.2087(5) 0.0490(13) Uani 1 1 d D . . . .
C17 C 0.85047(16) 0.24862(17) -0.3250(5) 0.0447(12) Uani 1 1 d . . . . .
H17A H 0.860758 0.223796 -0.364108 0.054 Uiso 1 1 calc R U . . .
C18 C 0.83108(14) 0.28090(17) -0.3855(4) 0.0405(11) Uani 1 1 d . . . . .
H18A H 0.828089 0.277597 -0.465106 0.049 Uiso 1 1 calc R U . . .
C19 C 0.86908(13) 0.36884(16) -0.4457(4) 0.0375(11) Uani 1 1 d . . . . .
C20 C 0.89150(14) 0.36966(18) -0.3496(4) 0.0425(12) Uani 1 1 d . . . . .
H20A H 0.881690 0.381775 -0.281250 0.051 Uiso 1 1 calc R U . . .
C21 C 0.92836(15) 0.3529(2) -0.3523(5) 0.0487(13) Uani 1 1 d . . . . .
H21A H 0.943428 0.354091 -0.285551 0.058 Uiso 1 1 calc R U . . .
C22 C 0.94367(14) 0.33445(18) -0.4494(5) 0.0446(12) Uani 1 1 d D . . . .
C23 C 0.92154(15) 0.33509(19) -0.5459(5) 0.0472(13) Uani 1 1 d . . . . .
H23A H 0.931663 0.323747 -0.614757 0.057 Uiso 1 1 calc R U . . .
C24 C 0.88450(15) 0.35211(19) -0.5446(4) 0.0440(12) Uani 1 1 d . . . . .
H24A H 0.869837 0.352157 -0.612261 0.053 Uiso 1 1 calc R U . . .
C25 C 0.84873(14) 0.45161(16) -0.5567(4) 0.0385(11) Uani 1 1 d . . . . .
C26 C 0.87907(14) 0.46978(18) -0.4980(5) 0.0451(12) Uani 1 1 d . . . . .
H26A H 0.882901 0.462108 -0.420754 0.054 Uiso 1 1 calc R U . . .
C27 C 0.90410(16) 0.49921(19) -0.5508(6) 0.0527(14) Uani 1 1 d . . . . .
H27A H 0.924700 0.511446 -0.509029 0.063 Uiso 1 1 calc R U . . .
C28 C 0.89916(16) 0.51083(17) -0.6644(5) 0.0507(14) Uani 1 1 d D . . . .
C29 C 0.87012(17) 0.49078(19) -0.7233(5) 0.0502(14) Uani 1 1 d . . . . .
H29A H 0.867016 0.497184 -0.801662 0.060 Uiso 1 1 calc R U . . .
C30 C 0.84525(15) 0.46141(17) -0.6712(5) 0.0428(12) Uani 1 1 d . . . . .
H30A H 0.825599 0.447859 -0.714367 0.051 Uiso 1 1 calc R U . . .
C31 C 0.76797(13) 0.48062(16) -0.5434(4) 0.0370(11) Uani 1 1 d . . . . .
C32 C 0.78985(15) 0.51922(17) -0.5238(5) 0.0433(12) Uani 1 1 d . . . . .
H32A H 0.814397 0.516341 -0.490957 0.052 Uiso 1 1 calc R U . . .
C33 C 0.77671(16) 0.56051(18) -0.5508(5) 0.0481(13) Uani 1 1 d . . . . .
H33A H 0.792412 0.585658 -0.537493 0.058 Uiso 1 1 calc R U . . .
C34 C 0.74030(15) 0.56652(18) -0.5979(5) 0.0485(13) Uani 1 1 d D . . . .
C35 C 0.71841(15) 0.52988(17) -0.6142(5) 0.0452(12) Uani 1 1 d . . . . .
H35A H 0.693403 0.533525 -0.643282 0.054 Uiso 1 1 calc R U . . .
C36 C 0.73141(13) 0.48661(17) -0.5894(4) 0.0393(11) Uani 1 1 d . . . . .
C37 C 0.71341(13) 0.41197(16) -0.5224(4) 0.0345(10) Uani 1 1 d . . . . .
C38 C 0.70577(13) 0.44879(16) -0.5928(4) 0.0359(10) Uani 1 1 d . . . . .
C39 C 0.67148(14) 0.44775(17) -0.6591(4) 0.0394(11) Uani 1 1 d . . . . .
C40 C 0.66622(15) 0.47213(19) -0.7611(5) 0.0466(13) Uani 1 1 d . . . . .
H40A H 0.686662 0.489377 -0.790063 0.056 Uiso 1 1 calc R U . . .
C41 C 0.63281(15) 0.4714(2) -0.8179(5) 0.0499(13) Uani 1 1 d . . . . .
H41A H 0.629707 0.489009 -0.884042 0.060 Uiso 1 1 calc R U . . .
C42 C 0.60283(14) 0.44477(19) -0.7799(4) 0.0446(12) Uani 1 1 d . . . . .
C43 C 0.60780(14) 0.41579(17) -0.6887(4) 0.0386(11) Uani 1 1 d . . . . .
C44 C 0.64181(14) 0.41982(16) -0.6244(4) 0.0357(11) Uani 1 1 d . . . . .
C45 C 0.64595(13) 0.39287(15) -0.5251(4) 0.0336(10) Uani 1 1 d . . . . .
C46 C 0.68350(13) 0.38202(16) -0.4937(4) 0.0335(10) Uani 1 1 d . . . . .
C47 C 0.57950(13) 0.32202(16) -0.1995(4) 0.0351(10) Uani 1 1 d . . . . .
C48 C 0.55071(13) 0.29206(16) -0.1684(4) 0.0353(10) Uani 1 1 d . . . . .
C49 C 0.55899(14) 0.25859(17) -0.0874(4) 0.0368(11) Uani 1 1 d . . . . .
C50 C 0.59396(14) 0.25904(17) -0.0297(4) 0.0373(11) Uani 1 1 d . . . . .
C51 C 0.61993(14) 0.29425(17) -0.0472(4) 0.0366(10) Uani 1 1 d . . . . .
C52 C 0.61327(14) 0.32566(17) -0.1336(4) 0.0362(11) Uani 1 1 d . . . . .
C53 C 0.57642(13) 0.34489(16) -0.3078(4) 0.0350(10) Uani 1 1 d . . . . .
C54 C 0.60850(13) 0.36953(15) -0.3499(4) 0.0340(10) Uani 1 1 d . . . . .
C55 C 0.61084(13) 0.37851(15) -0.4673(4) 0.0335(10) Uani 1 1 d . . . . .
C56 C 0.57875(14) 0.36994(16) -0.5382(4) 0.0367(10) Uani 1 1 d . . . . .
C57 C 0.58019(13) 0.38213(17) -0.6558(4) 0.0386(11) Uani 1 1 d . . . . .
C58 C 0.55593(14) 0.36095(18) -0.7311(4) 0.0410(11) Uani 1 1 d . . . . .
C59 C 0.52581(16) 0.3349(2) -0.6898(5) 0.0478(13) Uani 1 1 d . . . . .
H59A H 0.509188 0.320504 -0.741621 0.057 Uiso 1 1 calc R U . . .
C60 C 0.52015(15) 0.32991(19) -0.5757(4) 0.0466(13) Uani 1 1 d . . . . .
H60A H 0.498312 0.314397 -0.549537 0.056 Uiso 1 1 calc R U . . .
C61 C 0.54631(14) 0.34753(18) -0.4956(4) 0.0385(11) Uani 1 1 d . . . . .
C62 C 0.54410(14) 0.33787(17) -0.3763(4) 0.0386(11) Uani 1 1 d . . . . .
C63 C 0.51310(14) 0.29846(17) -0.2178(4) 0.0364(10) Uani 1 1 d . . . . .
C64 C 0.50950(13) 0.32217(17) -0.3208(4) 0.0373(11) Uani 1 1 d . . . . .
C65 C 0.47341(15) 0.33356(19) -0.3609(4) 0.0451(12) Uani 1 1 d . . . . .
H65A H 0.471660 0.351231 -0.427467 0.054 Uiso 1 1 calc R U . . .
C66 C 0.44009(14) 0.3203(2) -0.3085(5) 0.0476(13) Uani 1 1 d D . . . .
C67 C 0.44390(15) 0.2957(2) -0.2079(5) 0.0485(13) Uani 1 1 d . . . . .
H67A H 0.421621 0.285794 -0.170009 0.058 Uiso 1 1 calc R U . . .
C68 C 0.47850(15) 0.28570(19) -0.1632(4) 0.0443(12) Uani 1 1 d . . . . .
H68A H 0.479706 0.269780 -0.093714 0.053 Uiso 1 1 calc R U . . .
C69 C 0.53259(14) 0.21974(16) -0.0735(4) 0.0377(11) Uani 1 1 d . . . . .
C70 C 0.52400(15) 0.19367(17) -0.1658(4) 0.0417(11) Uani 1 1 d . . . . .
H70A H 0.536460 0.199074 -0.235932 0.050 Uiso 1 1 calc R U . . .
C71 C 0.49723(15) 0.15933(18) -0.1584(5) 0.0444(12) Uani 1 1 d . . . . .
H71A H 0.491563 0.142262 -0.224012 0.053 Uiso 1 1 calc R U . . .
C72 C 0.47891(15) 0.14973(17) -0.0579(4) 0.0436(12) Uani 1 1 d D . . . .
C73 C 0.48858(16) 0.17508(18) 0.0357(4) 0.0447(12) Uani 1 1 d . . . . .
H73A H 0.476720 0.169041 0.106436 0.054 Uiso 1 1 calc R U . . .
C74 C 0.51514(15) 0.20905(17) 0.0289(4) 0.0416(11) Uani 1 1 d . . . . .
H74A H 0.521535 0.225315 0.095241 0.050 Uiso 1 1 calc R U . . .
C75 C 0.60364(15) 0.21916(18) 0.0410(4) 0.0418(11) Uani 1 1 d . . . . .
C76 C 0.60115(17) 0.2180(2) 0.1588(5) 0.0501(13) Uani 1 1 d . . . . .
H76A H 0.596431 0.244543 0.199848 0.060 Uiso 1 1 calc R U . . .
C77 C 0.60558(19) 0.1778(2) 0.2169(5) 0.0562(15) Uani 1 1 d . . . . .
H77A H 0.603140 0.177693 0.297063 0.067 Uiso 1 1 calc R U . . .
C78 C 0.61333(19) 0.1384(2) 0.1625(5) 0.0595(16) Uani 1 1 d D . . . .
C79 C 0.6165(2) 0.1403(2) 0.0453(5) 0.0646(17) Uani 1 1 d . . . . .
H79A H 0.621753 0.113893 0.004098 0.078 Uiso 1 1 calc R U . . .
C80 C 0.6122(2) 0.1799(2) -0.0127(5) 0.0575(15) Uani 1 1 d . . . . .
H80A H 0.615170 0.179986 -0.092761 0.069 Uiso 1 1 calc R U . . .
C81 C 0.65617(14) 0.29462(17) 0.0199(4) 0.0384(11) Uani 1 1 d . . . . .
C82 C 0.65587(16) 0.30630(19) 0.1344(4) 0.0447(12) Uani 1 1 d . . . . .
H82A H 0.632329 0.312455 0.170690 0.054 Uiso 1 1 calc R U . . .
C83 C 0.68938(17) 0.3091(2) 0.1960(5) 0.0523(14) Uani 1 1 d . . . . .
H83A H 0.688308 0.316902 0.273947 0.063 Uiso 1 1 calc R U . . .
C84 C 0.72433(17) 0.3007(2) 0.1466(5) 0.0602(16) Uani 1 1 d D . . . .
C85 C 0.72445(17) 0.2887(3) 0.0314(5) 0.0629(17) Uani 1 1 d . . . . .
H85A H 0.747935 0.282364 -0.005056 0.075 Uiso 1 1 calc R U . . .
C86 C 0.69084(16) 0.2860(2) -0.0301(4) 0.0480(13) Uani 1 1 d . . . . .
H86A H 0.691752 0.278102 -0.108029 0.058 Uiso 1 1 calc R U . . .
C87 C 0.63730(13) 0.36498(17) -0.1581(4) 0.0379(11) Uani 1 1 d . . . . .
C88 C 0.65952(15) 0.38619(19) -0.0739(5) 0.0458(12) Uani 1 1 d . . . . .
H88A H 0.661911 0.372620 -0.001558 0.055 Uiso 1 1 calc R U . . .
C89 C 0.67763(17) 0.4256(2) -0.0936(5) 0.0526(14) Uani 1 1 d . . . . .
H89A H 0.692835 0.438332 -0.035502 0.063 Uiso 1 1 calc R U . . .
C90 C 0.67427(15) 0.44763(18) -0.1973(5) 0.0463(12) Uani 1 1 d D . . . .
C91 C 0.65294(14) 0.42740(17) -0.2800(4) 0.0386(11) Uani 1 1 d . . . . .
H91A H 0.650286 0.441858 -0.351147 0.046 Uiso 1 1 calc R U . . .
C92 C 0.63482(13) 0.38619(17) -0.2640(4) 0.0350(10) Uani 1 1 d . . . . .
C93 C 0.64615(15) 0.22500(16) -0.4154(4) 0.0468(12) Uani 1 1 d D U . . .
C94 C 0.6080(4) 0.2396(7) -0.4654(15) 0.0468(12) Uani 0.5 1 d D U P G 1
H94A H 0.591093 0.213779 -0.471619 0.070 Uiso 0.5 1 calc R U P G 1
H94B H 0.596313 0.261854 -0.415803 0.070 Uiso 0.5 1 calc R U P G 1
H94C H 0.612100 0.252394 -0.540755 0.070 Uiso 0.5 1 calc R U P G 1
C95 C 0.6401(5) 0.2059(6) -0.2953(10) 0.0468(12) Uani 0.5 1 d D U P G 1
H95A H 0.622109 0.181032 -0.298892 0.070 Uiso 0.5 1 calc R U P G 1
H95B H 0.664478 0.195316 -0.265135 0.070 Uiso 0.5 1 calc R U P G 1
H95C H 0.629912 0.229059 -0.245544 0.070 Uiso 0.5 1 calc R U P G 1
C96 C 0.6638(5) 0.1892(5) -0.4906(16) 0.0468(12) Uani 0.5 1 d D U P G 1
H96A H 0.645822 0.164495 -0.499112 0.070 Uiso 0.5 1 calc R U P G 1
H96B H 0.669567 0.201728 -0.565244 0.070 Uiso 0.5 1 calc R U P G 1
H96C H 0.687292 0.178281 -0.455523 0.070 Uiso 0.5 1 calc R U P G 1
C94A C 0.6122(3) 0.2373(6) -0.4921(10) 0.052(4) Uani 0.5 1 d D U P G 2
H94D H 0.594864 0.211872 -0.497885 0.078 Uiso 0.5 1 calc R U P G 2
H94E H 0.598563 0.262670 -0.459382 0.078 Uiso 0.5 1 calc R U P G 2
H94F H 0.621484 0.245189 -0.567795 0.078 Uiso 0.5 1 calc R U P G 2
C95A C 0.6304(4) 0.2118(6) -0.2997(10) 0.056(5) Uani 0.5 1 d D U P G 2
H95D H 0.612336 0.187228 -0.308819 0.085 Uiso 0.5 1 calc R U P G 2
H95E H 0.651334 0.202351 -0.250386 0.085 Uiso 0.5 1 calc R U P G 2
H95F H 0.617373 0.237266 -0.265488 0.085 Uiso 0.5 1 calc R U P G 2
C96A C 0.6665(6) 0.1850(6) -0.4684(15) 0.069(6) Uani 0.5 1 d D U P G 2
H96D H 0.648543 0.160337 -0.476785 0.104 Uiso 0.5 1 calc R U P G 2
H96E H 0.676522 0.193269 -0.543076 0.104 Uiso 0.5 1 calc R U P G 2
H96F H 0.687605 0.175776 -0.419281 0.104 Uiso 0.5 1 calc R U P G 2
C97 C 0.87894(18) 0.2181(2) -0.1401(5) 0.0686(12) Uani 1 1 d D U . . .
C98 C 0.8586(4) 0.1963(5) -0.0438(10) 0.0686(12) Uani 0.5 1 d D U P H 1
H98A H 0.875931 0.175603 -0.005535 0.103 Uiso 0.5 1 calc R U P H 1
H98B H 0.850097 0.218952 0.010079 0.103 Uiso 0.5 1 calc R U P H 1
H98C H 0.836570 0.179944 -0.072830 0.103 Uiso 0.5 1 calc R U P H 1
C99 C 0.8958(5) 0.1821(6) -0.2205(14) 0.0686(12) Uani 0.5 1 d D U P H 1
H99A H 0.909127 0.196663 -0.283432 0.103 Uiso 0.5 1 calc R U P H 1
H99B H 0.913814 0.163543 -0.178219 0.103 Uiso 0.5 1 calc R U P H 1
H99C H 0.875254 0.163582 -0.250366 0.103 Uiso 0.5 1 calc R U P H 1
C100 C 0.9151(4) 0.2431(5) -0.0958(12) 0.0686(12) Uani 0.5 1 d D U P H 1
H10A H 0.928204 0.257250 -0.159699 0.103 Uiso 0.5 1 calc R U P H 1
H10B H 0.907509 0.265802 -0.040830 0.103 Uiso 0.5 1 calc R U P H 1
H10C H 0.932324 0.221816 -0.059294 0.103 Uiso 0.5 1 calc R U P H 1
C98A C 0.8495(4) 0.1914(5) -0.0701(11) 0.0686(12) Uani 0.5 1 d D U P H 2
H98D H 0.834428 0.211840 -0.023581 0.103 Uiso 0.5 1 calc R U P H 2
H98E H 0.832628 0.175111 -0.121531 0.103 Uiso 0.5 1 calc R U P H 2
H98F H 0.862830 0.170301 -0.020744 0.103 Uiso 0.5 1 calc R U P H 2
C99A C 0.9027(4) 0.1866(6) -0.2130(14) 0.0686(12) Uani 0.5 1 d D U P H 2
H99D H 0.885915 0.170353 -0.264850 0.103 Uiso 0.5 1 calc R U P H 2
H99E H 0.921205 0.203801 -0.256900 0.103 Uiso 0.5 1 calc R U P H 2
H99F H 0.916097 0.165507 -0.164020 0.103 Uiso 0.5 1 calc R U P H 2
C00B C 0.9061(4) 0.2428(5) -0.0604(11) 0.0686(12) Uani 0.5 1 d D U P H 2
H00A H 0.891543 0.263296 -0.012537 0.103 Uiso 0.5 1 calc R U P H 2
H00B H 0.919515 0.221345 -0.012417 0.103 Uiso 0.5 1 calc R U P H 2
H00C H 0.924624 0.259640 -0.105297 0.103 Uiso 0.5 1 calc R U P H 2
C101 C 0.98420(16) 0.3145(2) -0.4479(5) 0.0628(16) Uani 1 1 d D U . . .
C102 C 0.9856(4) 0.2760(4) -0.5383(10) 0.050(4) Uani 0.5 1 d D U P I 1
H10D H 0.975260 0.286687 -0.610414 0.075 Uiso 0.5 1 calc R U P I 1
H10E H 1.012004 0.266453 -0.549149 0.075 Uiso 0.5 1 calc R U P I 1
H10F H 0.970379 0.250804 -0.511359 0.075 Uiso 0.5 1 calc R U P I 1
C103 C 1.0105(3) 0.3506(4) -0.5048(11) 0.056(3) Uani 0.5 1 d D U P I 1
H10G H 0.999203 0.360203 -0.576642 0.084 Uiso 0.5 1 calc R U P I 1
H10H H 1.012976 0.376198 -0.453930 0.084 Uiso 0.5 1 calc R U P I 1
H10I H 1.035709 0.337841 -0.519034 0.084 Uiso 0.5 1 calc R U P I 1
C104 C 0.9995(4) 0.2989(5) -0.3402(9) 0.062(4) Uani 0.5 1 d D U P I 1
H10J H 1.025254 0.287172 -0.352017 0.092 Uiso 0.5 1 calc R U P I 1
H10K H 1.000474 0.323560 -0.286191 0.092 Uiso 0.5 1 calc R U P I 1
H10L H 0.983167 0.275284 -0.310077 0.092 Uiso 0.5 1 calc R U P I 1
C02B C 0.9952(5) 0.2913(6) -0.5525(11) 0.073(6) Uani 0.5 1 d D U P I 2
H02A H 0.974668 0.271083 -0.575319 0.110 Uiso 0.5 1 calc R U P I 2
H02B H 0.999649 0.313033 -0.612822 0.110 Uiso 0.5 1 calc R U P I 2
H02C H 1.018463 0.274190 -0.539069 0.110 Uiso 0.5 1 calc R U P I 2
C03B C 1.0113(4) 0.3486(4) -0.3923(14) 0.082(4) Uani 0.5 1 d D U P I 2
H03A H 0.999348 0.360699 -0.323848 0.122 Uiso 0.5 1 calc R U P I 2
H03B H 1.035210 0.333939 -0.372068 0.122 Uiso 0.5 1 calc R U P I 2
H03C H 1.016396 0.372782 -0.445821 0.122 Uiso 0.5 1 calc R U P I 2
C04B C 0.9821(4) 0.2782(4) -0.3472(9) 0.059(3) Uani 0.5 1 d D U P I 2
H04A H 0.974803 0.292856 -0.276290 0.088 Uiso 0.5 1 calc R U P I 2
H04B H 0.963120 0.255497 -0.366327 0.088 Uiso 0.5 1 calc R U P I 2
H04C H 1.007029 0.264089 -0.337915 0.088 Uiso 0.5 1 calc R U P I 2
C105 C 0.92417(18) 0.5474(2) -0.7182(6) 0.0671(18) Uani 1 1 d D U . . .
C106 C 0.9118(5) 0.5923(4) -0.6769(17) 0.088(6) Uani 0.5 1 d D U P J 1
H10M H 0.927779 0.615241 -0.711464 0.133 Uiso 0.5 1 calc R U P J 1
H10N H 0.885153 0.597299 -0.698112 0.133 Uiso 0.5 1 calc R U P J 1
H10O H 0.914275 0.593607 -0.594240 0.133 Uiso 0.5 1 calc R U P J 1
C107 C 0.9223(6) 0.5439(7) -0.8494(10) 0.095(7) Uani 0.5 1 d D U P J 1
H10P H 0.930621 0.514266 -0.873171 0.143 Uiso 0.5 1 calc R U P J 1
H10Q H 0.896159 0.549008 -0.874849 0.143 Uiso 0.5 1 calc R U P J 1
H10R H 0.939109 0.566355 -0.883120 0.143 Uiso 0.5 1 calc R U P J 1
C108 C 0.9661(3) 0.5391(6) -0.6837(17) 0.095(5) Uani 0.5 1 d D U P J 1
H10S H 0.974163 0.509765 -0.710763 0.143 Uiso 0.5 1 calc R U P J 1
H10T H 0.982363 0.561993 -0.717635 0.143 Uiso 0.5 1 calc R U P J 1
H10U H 0.968423 0.540273 -0.600969 0.143 Uiso 0.5 1 calc R U P J 1
C06B C 0.8972(5) 0.5879(4) -0.7339(16) 0.081(5) Uani 0.5 1 d D U P J 2
H06A H 0.886752 0.596640 -0.660248 0.121 Uiso 0.5 1 calc R U P J 2
H06B H 0.911549 0.612792 -0.766311 0.121 Uiso 0.5 1 calc R U P J 2
H06C H 0.876408 0.579806 -0.785201 0.121 Uiso 0.5 1 calc R U P J 2
C07B C 0.9400(4) 0.5344(5) -0.8322(11) 0.070(4) Uani 0.5 1 d D U P J 2
H07A H 0.919143 0.525303 -0.882219 0.105 Uiso 0.5 1 calc R U P J 2
H07B H 0.953310 0.559842 -0.865680 0.105 Uiso 0.5 1 calc R U P J 2
H07C H 0.957845 0.509662 -0.822932 0.105 Uiso 0.5 1 calc R U P J 2
C08B C 0.9560(4) 0.5619(6) -0.6370(12) 0.090(5) Uani 0.5 1 d D U P J 2
H08A H 0.944897 0.570146 -0.563658 0.135 Uiso 0.5 1 calc R U P J 2
H08B H 0.973923 0.537360 -0.626323 0.135 Uiso 0.5 1 calc R U P J 2
H08C H 0.969389 0.587540 -0.669070 0.135 Uiso 0.5 1 calc R U P J 2
C109 C 0.72556(17) 0.6143(2) -0.6249(6) 0.0648(17) Uani 1 1 d D U . . .
C110 C 0.6822(3) 0.6137(8) -0.645(2) 0.087(7) Uani 0.5 1 d D U P K 1
H11B H 0.669507 0.600882 -0.578478 0.130 Uiso 0.5 1 calc R U P K 1
H11C H 0.673081 0.644079 -0.656853 0.130 Uiso 0.5 1 calc R U P K 1
H11D H 0.676476 0.595646 -0.711891 0.130 Uiso 0.5 1 calc R U P K 1
C111 C 0.7326(8) 0.6437(9) -0.5182(19) 0.091(10) Uani 0.5 1 d D U P K 1
H11E H 0.718141 0.631750 -0.454076 0.137 Uiso 0.5 1 calc R U P K 1
H11F H 0.759812 0.643542 -0.499716 0.137 Uiso 0.5 1 calc R U P K 1
H11G H 0.724389 0.674175 -0.533702 0.137 Uiso 0.5 1 calc R U P K 1
C112 C 0.7484(6) 0.6336(7) -0.7229(17) 0.057(5) Uani 0.5 1 d D U P K 1
H11H H 0.775526 0.632936 -0.704112 0.086 Uiso 0.5 1 calc R U P K 1
H11I H 0.743841 0.615954 -0.791379 0.086 Uiso 0.5 1 calc R U P K 1
H11J H 0.740446 0.664388 -0.736341 0.086 Uiso 0.5 1 calc R U P K 1
C10B C 0.6873(4) 0.6124(6) -0.6903(16) 0.062(5) Uani 0.5 1 d D U P K 2
H10V H 0.690344 0.594097 -0.758351 0.093 Uiso 0.5 1 calc R U P K 2
H10W H 0.667666 0.599414 -0.641484 0.093 Uiso 0.5 1 calc R U P K 2
H10X H 0.679699 0.642536 -0.712287 0.093 Uiso 0.5 1 calc R U P K 2
C11B C 0.7228(7) 0.6424(7) -0.5177(15) 0.067(6) Uani 0.5 1 d D U P K 2
H11K H 0.703557 0.629726 -0.467009 0.101 Uiso 0.5 1 calc R U P K 2
H11L H 0.747507 0.642767 -0.479199 0.101 Uiso 0.5 1 calc R U P K 2
H11M H 0.715543 0.672858 -0.537841 0.101 Uiso 0.5 1 calc R U P K 2
C12B C 0.7561(6) 0.6353(9) -0.702(2) 0.086(10) Uani 0.5 1 d D U P K 2
H12B H 0.758359 0.617807 -0.772101 0.130 Uiso 0.5 1 calc R U P K 2
H12C H 0.748615 0.665805 -0.721490 0.130 Uiso 0.5 1 calc R U P K 2
H12D H 0.780579 0.635714 -0.662848 0.130 Uiso 0.5 1 calc R U P K 2
C113 C 0.5594(2) 0.4521(3) -0.9419(6) 0.0725(19) Uani 1 1 d . U . . .
H11N H 0.580879 0.468200 -0.977306 0.087 Uiso 1 1 calc R U . . .
H11O H 0.536141 0.470012 -0.954033 0.087 Uiso 1 1 calc R U . . .
C114 C 0.5548(3) 0.4104(3) -0.9985(8) 0.092(2) Uani 1 1 d . U . . .
H11P H 0.580180 0.400000 -1.023822 0.110 Uiso 1 1 calc R U . . .
H11Q H 0.539136 0.415147 -1.067120 0.110 Uiso 1 1 calc R U . . .
C115 C 0.53625(18) 0.3733(2) -0.9266(5) 0.0601(16) Uani 1 1 d . U . . .
H11R H 0.512766 0.384113 -0.889423 0.072 Uiso 1 1 calc R U . . .
H11S H 0.529913 0.347198 -0.974134 0.072 Uiso 1 1 calc R U . . .
C116 C 0.40045(17) 0.3310(2) -0.3547(5) 0.0604(16) Uani 1 1 d D U . . .
C117 C 0.4034(6) 0.3407(8) -0.4825(10) 0.087(7) Uani 0.5 1 d D U P L 1
H11T H 0.415110 0.315306 -0.520945 0.131 Uiso 0.5 1 calc R U P L 1
H11U H 0.377909 0.345820 -0.513462 0.131 Uiso 0.5 1 calc R U P L 1
H11V H 0.419089 0.367237 -0.494397 0.131 Uiso 0.5 1 calc R U P L 1
C118 C 0.3748(6) 0.2897(6) -0.347(2) 0.081(7) Uani 0.5 1 d D U P L 1
H11W H 0.386096 0.265409 -0.390332 0.122 Uiso 0.5 1 calc R U P L 1
H11X H 0.372380 0.280754 -0.267025 0.122 Uiso 0.5 1 calc R U P L 1
H11Y H 0.349586 0.296753 -0.377152 0.122 Uiso 0.5 1 calc R U P L 1
C119 C 0.3826(7) 0.3684(7) -0.287(2) 0.115(11) Uani 0.5 1 d D U P L 1
H11Z H 0.357280 0.374990 -0.316695 0.173 Uiso 0.5 1 calc R U P L 1
H12E H 0.380482 0.359369 -0.206972 0.173 Uiso 0.5 1 calc R U P L 1
H12F H 0.398656 0.394957 -0.291987 0.173 Uiso 0.5 1 calc R U P L 1
C17B C 0.4012(5) 0.3600(6) -0.4612(12) 0.064(4) Uani 0.5 1 d D U P L 2
H17B H 0.375049 0.365670 -0.486512 0.095 Uiso 0.5 1 calc R U P L 2
H17C H 0.413679 0.388342 -0.443974 0.095 Uiso 0.5 1 calc R U P L 2
H17D H 0.415225 0.344705 -0.521346 0.095 Uiso 0.5 1 calc R U P L 2
C18B C 0.3795(6) 0.2876(5) -0.3836(17) 0.065(5) Uani 0.5 1 d D U P L 2
H18B H 0.354145 0.294470 -0.413112 0.098 Uiso 0.5 1 calc R U P L 2
H18C H 0.393979 0.271143 -0.440945 0.098 Uiso 0.5 1 calc R U P L 2
H18D H 0.377105 0.269370 -0.315009 0.098 Uiso 0.5 1 calc R U P L 2
C19B C 0.3772(5) 0.3561(7) -0.2645(14) 0.071(5) Uani 0.5 1 d D U P L 2
H19A H 0.351850 0.362809 -0.294628 0.106 Uiso 0.5 1 calc R U P L 2
H19B H 0.374717 0.337588 -0.196531 0.106 Uiso 0.5 1 calc R U P L 2
H19C H 0.390191 0.383854 -0.244924 0.106 Uiso 0.5 1 calc R U P L 2
C120 C 0.44842(17) 0.1131(2) -0.0475(5) 0.0607(11) Uani 1 1 d D U . . .
C121 C 0.4445(4) 0.0880(5) -0.1599(10) 0.0607(11) Uani 0.5 1 d D U P M 1
H12G H 0.437480 0.108810 -0.220165 0.091 Uiso 0.5 1 calc R U P M 1
H12H H 0.468863 0.073857 -0.178850 0.091 Uiso 0.5 1 calc R U P M 1
H12I H 0.424819 0.065128 -0.152646 0.091 Uiso 0.5 1 calc R U P M 1
C122 C 0.4107(3) 0.1367(4) -0.0175(12) 0.0607(11) Uani 0.5 1 d D U P M 1
H12J H 0.404068 0.157638 -0.077918 0.091 Uiso 0.5 1 calc R U P M 1
H12K H 0.390448 0.114580 -0.009457 0.091 Uiso 0.5 1 calc R U P M 1
H12L H 0.413742 0.152874 0.054105 0.091 Uiso 0.5 1 calc R U P M 1
C123 C 0.4595(4) 0.0802(4) 0.0458(10) 0.0607(11) Uani 0.5 1 d D U P M 1
H12M H 0.462002 0.095983 0.118014 0.091 Uiso 0.5 1 calc R U P M 1
H12N H 0.439702 0.057353 0.052635 0.091 Uiso 0.5 1 calc R U P M 1
H12O H 0.483747 0.066082 0.026432 0.091 Uiso 0.5 1 calc R U P M 1
C21B C 0.4351(4) 0.0962(5) -0.1627(10) 0.0607(11) Uani 0.5 1 d D U P M 2
H21B H 0.457074 0.085455 -0.206069 0.091 Uiso 0.5 1 calc R U P M 2
H21C H 0.417004 0.071784 -0.151903 0.091 Uiso 0.5 1 calc R U P M 2
H21D H 0.422739 0.120366 -0.204301 0.091 Uiso 0.5 1 calc R U P M 2
C22B C 0.4136(3) 0.1296(5) 0.0181(11) 0.0607(11) Uani 0.5 1 d D U P M 2
H22A H 0.421644 0.140603 0.092497 0.091 Uiso 0.5 1 calc R U P M 2
H22B H 0.401352 0.153612 -0.024336 0.091 Uiso 0.5 1 calc R U P M 2
H22C H 0.395617 0.105030 0.028062 0.091 Uiso 0.5 1 calc R U P M 2
C23B C 0.4665(4) 0.0736(4) 0.0182(11) 0.0607(11) Uani 0.5 1 d D U P M 2
H23B H 0.475277 0.083892 0.092631 0.091 Uiso 0.5 1 calc R U P M 2
H23C H 0.447561 0.050092 0.028236 0.091 Uiso 0.5 1 calc R U P M 2
H23D H 0.488215 0.061970 -0.024811 0.091 Uiso 0.5 1 calc R U P M 2
C124 C 0.6163(2) 0.0939(2) 0.2268(5) 0.0730(19) Uani 1 1 d D U . . .
C125 C 0.6238(5) 0.0982(5) 0.3507(9) 0.076(4) Uani 0.5 1 d D U P N 1
H12P H 0.625290 0.068559 0.384929 0.114 Uiso 0.5 1 calc R U P N 1
H12Q H 0.647960 0.113817 0.362456 0.114 Uiso 0.5 1 calc R U P N 1
H12R H 0.603150 0.115013 0.386304 0.114 Uiso 0.5 1 calc R U P N 1
C126 C 0.5783(4) 0.0686(5) 0.2056(16) 0.098(5) Uani 0.5 1 d D U P N 1
H12S H 0.573845 0.066051 0.123796 0.146 Uiso 0.5 1 calc R U P N 1
H12T H 0.579895 0.038804 0.238900 0.146 Uiso 0.5 1 calc R U P N 1
H12U H 0.557266 0.084935 0.240612 0.146 Uiso 0.5 1 calc R U P N 1
C127 C 0.6464(5) 0.0627(5) 0.1705(14) 0.098(5) Uani 0.5 1 d D U P N 1
H12V H 0.641060 0.060252 0.089157 0.148 Uiso 0.5 1 calc R U P N 1
H12W H 0.671880 0.075193 0.181461 0.148 Uiso 0.5 1 calc R U P N 1
H12X H 0.645090 0.033241 0.205401 0.148 Uiso 0.5 1 calc R U P N 1
C25B C 0.5934(6) 0.0968(6) 0.3382(13) 0.108(6) Uani 0.5 1 d D U P N 2
H25A H 0.602077 0.122483 0.382140 0.162 Uiso 0.5 1 calc R U P N 2
H25B H 0.566309 0.100085 0.320648 0.162 Uiso 0.5 1 calc R U P N 2
H25C H 0.597320 0.069608 0.382454 0.162 Uiso 0.5 1 calc R U P N 2
C26B C 0.6051(7) 0.0557(5) 0.1541(15) 0.111(6) Uani 0.5 1 d D U P N 2
H26B H 0.620595 0.055645 0.084987 0.167 Uiso 0.5 1 calc R U P N 2
H26C H 0.609181 0.027868 0.195563 0.167 Uiso 0.5 1 calc R U P N 2
H26D H 0.578170 0.058346 0.133757 0.167 Uiso 0.5 1 calc R U P N 2
C27B C 0.6583(4) 0.0913(7) 0.2667(19) 0.121(7) Uani 0.5 1 d D U P N 2
H27B H 0.664173 0.117113 0.314114 0.182 Uiso 0.5 1 calc R U P N 2
H27C H 0.662137 0.064017 0.310674 0.182 Uiso 0.5 1 calc R U P N 2
H27D H 0.675142 0.091052 0.200460 0.182 Uiso 0.5 1 calc R U P N 2
C128 C 0.76118(19) 0.3052(3) 0.2176(6) 0.083(2) Uani 1 1 d D U . . .
C129 C 0.7574(5) 0.2715(5) 0.3182(11) 0.091(2) Uani 0.5 1 d D U P O 1
H12Y H 0.755615 0.241224 0.288094 0.137 Uiso 0.5 1 calc R U P O 1
H12Z H 0.779741 0.273888 0.367416 0.137 Uiso 0.5 1 calc R U P O 1
H13A H 0.734406 0.278330 0.361903 0.137 Uiso 0.5 1 calc R U P O 1
C130 C 0.7637(5) 0.3505(5) 0.2727(14) 0.091(2) Uani 0.5 1 d D U P O 1
H13B H 0.740606 0.355933 0.317191 0.137 Uiso 0.5 1 calc R U P O 1
H13C H 0.785943 0.351508 0.322606 0.137 Uiso 0.5 1 calc R U P O 1
H13D H 0.766102 0.373300 0.213885 0.137 Uiso 0.5 1 calc R U P O 1
C131 C 0.7970(4) 0.2967(7) 0.1485(15) 0.091(2) Uani 0.5 1 d D U P O 1
H13E H 0.795331 0.267330 0.112850 0.137 Uiso 0.5 1 calc R U P O 1
H13F H 0.799391 0.319503 0.089713 0.137 Uiso 0.5 1 calc R U P O 1
H13G H 0.819233 0.297711 0.198435 0.137 Uiso 0.5 1 calc R U P O 1
C29B C 0.7562(5) 0.2888(6) 0.3385(9) 0.091(2) Uani 0.5 1 d D U P O 2
H29B H 0.735078 0.304799 0.374399 0.137 Uiso 0.5 1 calc R U P O 2
H29C H 0.750559 0.256898 0.337823 0.137 Uiso 0.5 1 calc R U P O 2
H29D H 0.779617 0.294104 0.381358 0.137 Uiso 0.5 1 calc R U P O 2
C30B C 0.7669(5) 0.3562(4) 0.2278(14) 0.091(2) Uani 0.5 1 d D U P O 2
H30B H 0.744251 0.369650 0.261730 0.137 Uiso 0.5 1 calc R U P O 2
H30C H 0.789098 0.362303 0.275794 0.137 Uiso 0.5 1 calc R U P O 2
H30D H 0.771135 0.368858 0.152247 0.137 Uiso 0.5 1 calc R U P O 2
C31B C 0.7940(4) 0.2794(6) 0.1663(15) 0.091(2) Uani 0.5 1 d D U P O 2
H31A H 0.798093 0.289164 0.087922 0.137 Uiso 0.5 1 calc R U P O 2
H31B H 0.817164 0.284797 0.210620 0.137 Uiso 0.5 1 calc R U P O 2
H31C H 0.788105 0.247590 0.167086 0.137 Uiso 0.5 1 calc R U P O 2
C132 C 0.69397(17) 0.49358(19) -0.2136(5) 0.0593(15) Uani 1 1 d D U . . .
C133 C 0.6809(6) 0.5255(5) -0.1192(13) 0.051(4) Uani 0.5 1 d D U P P 1
H13H H 0.685983 0.512050 -0.045045 0.077 Uiso 0.5 1 calc R U P P 1
H13I H 0.694740 0.553583 -0.125630 0.077 Uiso 0.5 1 calc R U P P 1
H13J H 0.653509 0.531034 -0.126882 0.077 Uiso 0.5 1 calc R U P P 1
C134 C 0.7375(3) 0.4873(9) -0.202(2) 0.078(8) Uani 0.5 1 d D U P P 1
H13K H 0.743202 0.474387 -0.127302 0.117 Uiso 0.5 1 calc R U P P 1
H13L H 0.746602 0.467364 -0.261410 0.117 Uiso 0.5 1 calc R U P P 1
H13M H 0.750138 0.516168 -0.208625 0.117 Uiso 0.5 1 calc R U P P 1
C135 C 0.6863(8) 0.5137(9) -0.3299(14) 0.076(9) Uani 0.5 1 d D U P P 1
H13N H 0.694809 0.492974 -0.388878 0.115 Uiso 0.5 1 calc R U P P 1
H13O H 0.658985 0.519183 -0.338489 0.115 Uiso 0.5 1 calc R U P P 1
H13P H 0.700217 0.541732 -0.337237 0.115 Uiso 0.5 1 calc R U P P 1
C33B C 0.6915(7) 0.5214(8) -0.1048(16) 0.084(10) Uani 0.5 1 d D U P P 2
H33B H 0.702436 0.504581 -0.041517 0.126 Uiso 0.5 1 calc R U P P 2
H33C H 0.705621 0.549129 -0.114964 0.126 Uiso 0.5 1 calc R U P P 2
H33D H 0.664759 0.528123 -0.088356 0.126 Uiso 0.5 1 calc R U P P 2
C34B C 0.7369(3) 0.4852(8) -0.233(2) 0.061(6) Uani 0.5 1 d D U P P 2
H34A H 0.747539 0.469711 -0.167311 0.092 Uiso 0.5 1 calc R U P P 2
H34B H 0.740270 0.466885 -0.301056 0.092 Uiso 0.5 1 calc R U P P 2
H34C H 0.749941 0.513657 -0.243340 0.092 Uiso 0.5 1 calc R U P P 2
C35B C 0.6773(7) 0.5177(6) -0.3164(14) 0.055(5) Uani 0.5 1 d D U P P 2
H35B H 0.679540 0.498780 -0.383563 0.082 Uiso 0.5 1 calc R U P P 2
H35C H 0.650442 0.524469 -0.302370 0.082 Uiso 0.5 1 calc R U P P 2
H35D H 0.691305 0.545475 -0.328978 0.082 Uiso 0.5 1 calc R U P P 2
C136 C 0.7881(4) 0.6809(5) -0.1206(9) 0.078(4) Uani 0.5 1 d D U P . .
H13Q H 0.815166 0.671671 -0.117498 0.094 Uiso 0.5 1 calc R U P . .
H13R H 0.787520 0.713433 -0.132092 0.094 Uiso 0.5 1 calc R U P . .
C137 C 0.7736(6) 0.5214(5) 0.1404(18) 0.058(6) Uani 0.25 1 d D U P . .
H13S H 0.781420 0.523997 0.220704 0.069 Uiso 0.25 1 calc R U P . .
H13T H 0.748339 0.535692 0.132953 0.069 Uiso 0.25 1 calc R U P . .

loop_
_atom_site_aniso_label
_atom_site_aniso_U_11
_atom_site_aniso_U_22
_atom_site_aniso_U_33
_atom_site_aniso_U_23
_atom_site_aniso_U_13
_atom_site_aniso_U_12
O1 0.043(2) 0.068(2) 0.047(2) 0.0182(19) -0.0099(17) -0.0007(18)
O1W 0.155(15) 0.103(13) 0.133(14) -0.046(11) -0.004(12) -0.027(11)
O2W 0.165(7) 0.097(4) 0.111(5) -0.009(4) -0.043(5) -0.021(5)
O2 0.045(2) 0.067(2) 0.0315(18) 0.0024(17) -0.0020(15) 0.0025(18)
O3W 0.091(11) 0.087(11) 0.104(12) -0.018(10) -0.003(10) -0.005(9)
O4W 0.114(12) 0.102(12) 0.107(12) -0.005(10) -0.054(10) -0.014(10)
O4WA 0.060(9) 0.077(10) 0.123(12) -0.029(9) -0.014(9) 0.001(8)
O5W 0.097(12) 0.112(13) 0.136(14) 0.000(11) 0.000(11) 0.041(11)
O5WA 0.107(13) 0.112(13) 0.156(15) 0.001(12) 0.035(11) 0.064(11)
O6W 0.079(10) 0.089(10) 0.086(10) 0.001(9) 0.025(9) 0.011(9)
Cl1 0.198(8) 0.232(9) 0.106(4) -0.020(5) -0.048(5) -0.023(7)
Cl2 0.257(9) 0.127(5) 0.116(4) 0.042(4) 0.088(5) -0.028(5)
Cl3 0.109(8) 0.229(16) 0.176(13) 0.135(13) 0.042(8) 0.037(9)
Cl4 0.113(7) 0.150(9) 0.085(6) -0.016(6) -0.051(5) 0.040(7)
C1 0.036(2) 0.039(3) 0.030(2) 0.0002(19) -0.0001(19) -0.002(2)
C2 0.033(2) 0.043(3) 0.035(2) 0.001(2) 0.000(2) 0.003(2)
C3 0.034(2) 0.042(3) 0.038(3) 0.003(2) -0.003(2) 0.001(2)
C4 0.032(2) 0.041(3) 0.037(3) 0.000(2) 0.001(2) -0.002(2)
C5 0.035(2) 0.041(3) 0.034(2) 0.001(2) 0.000(2) 0.001(2)
C6 0.027(2) 0.039(2) 0.032(2) 0.001(2) 0.0000(18) -0.0003(19)
C7 0.035(3) 0.041(3) 0.033(2) 0.005(2) 0.000(2) -0.001(2)
C8 0.034(2) 0.036(2) 0.029(2) 0.0002(19) 0.0052(19) -0.002(2)
C9 0.036(2) 0.040(3) 0.035(2) -0.002(2) 0.004(2) -0.001(2)
C10 0.041(3) 0.039(3) 0.037(3) 0.000(2) 0.009(2) -0.001(2)
C11 0.042(3) 0.039(3) 0.053(3) 0.012(2) 0.003(2) 0.004(2)
C12 0.037(3) 0.043(3) 0.051(3) 0.012(2) 0.000(2) 0.004(2)
C13 0.030(2) 0.045(3) 0.034(2) 0.008(2) -0.0043(19) -0.003(2)
C14 0.051(3) 0.052(3) 0.042(3) 0.003(2) 0.003(2) 0.001(3)
C15 0.063(3) 0.055(3) 0.034(3) 0.008(2) -0.008(3) -0.006(3)
C16 0.055(3) 0.047(3) 0.046(3) 0.011(2) -0.016(3) -0.007(3)
C17 0.051(3) 0.043(3) 0.040(3) 0.002(2) -0.009(2) -0.001(2)
C18 0.039(3) 0.047(3) 0.036(3) 0.005(2) -0.005(2) -0.001(2)
C19 0.032(2) 0.039(2) 0.041(3) 0.006(2) 0.001(2) 0.000(2)
C20 0.039(3) 0.052(3) 0.037(3) 0.000(2) -0.002(2) 0.004(2)
C21 0.038(3) 0.060(3) 0.048(3) 0.005(3) -0.011(2) 0.001(2)
C22 0.035(3) 0.054(3) 0.045(3) 0.009(2) 0.001(2) 0.001(2)
C23 0.041(3) 0.058(3) 0.042(3) 0.005(3) 0.003(2) 0.009(2)
C24 0.038(3) 0.058(3) 0.036(3) 0.004(2) -0.003(2) 0.003(2)
C25 0.032(2) 0.042(3) 0.042(3) 0.001(2) 0.004(2) 0.003(2)
C26 0.038(3) 0.047(3) 0.051(3) 0.009(2) 0.001(2) -0.004(2)
C27 0.036(3) 0.046(3) 0.076(4) -0.001(3) 0.007(3) -0.004(2)
C28 0.047(3) 0.037(3) 0.068(4) 0.005(3) 0.024(3) 0.005(2)
C29 0.055(3) 0.048(3) 0.048(3) 0.004(2) 0.015(3) 0.002(3)
C30 0.042(3) 0.043(3) 0.043(3) 0.004(2) 0.005(2) 0.002(2)
C31 0.033(2) 0.039(3) 0.038(3) 0.003(2) 0.007(2) -0.001(2)
C32 0.036(3) 0.042(3) 0.051(3) -0.002(2) 0.003(2) -0.002(2)
C33 0.044(3) 0.038(3) 0.062(3) 0.000(3) 0.009(3) -0.004(2)
C34 0.038(3) 0.044(3) 0.063(4) 0.007(3) 0.009(3) 0.006(2)
C35 0.035(3) 0.042(3) 0.058(3) 0.008(2) 0.007(2) 0.000(2)
C36 0.030(2) 0.045(3) 0.043(3) 0.007(2) 0.008(2) 0.001(2)
C37 0.034(2) 0.038(2) 0.032(2) 0.002(2) 0.0038(19) -0.002(2)
C38 0.032(2) 0.037(3) 0.039(3) 0.003(2) 0.004(2) 0.001(2)
C39 0.032(2) 0.045(3) 0.042(3) 0.007(2) 0.004(2) 0.002(2)
C40 0.039(3) 0.054(3) 0.047(3) 0.019(2) 0.005(2) -0.002(2)
C41 0.044(3) 0.061(3) 0.045(3) 0.021(3) -0.001(2) 0.001(3)
C42 0.036(3) 0.058(3) 0.039(3) 0.011(2) -0.007(2) -0.001(2)
C43 0.032(2) 0.048(3) 0.036(3) 0.006(2) 0.001(2) 0.000(2)
C44 0.035(3) 0.041(3) 0.032(2) 0.002(2) 0.003(2) 0.005(2)
C45 0.033(2) 0.037(2) 0.030(2) 0.0001(19) -0.0004(19) -0.001(2)
C46 0.032(2) 0.038(2) 0.030(2) 0.0005(19) -0.0004(18) -0.001(2)
C47 0.032(2) 0.044(3) 0.030(2) -0.003(2) -0.0008(19) -0.003(2)
C48 0.037(2) 0.043(3) 0.026(2) -0.001(2) 0.0002(19) -0.007(2)
C49 0.038(3) 0.046(3) 0.026(2) -0.001(2) 0.000(2) -0.007(2)
C50 0.041(3) 0.044(3) 0.026(2) 0.002(2) 0.000(2) -0.004(2)
C51 0.037(2) 0.045(3) 0.028(2) -0.001(2) -0.0035(19) -0.003(2)
C52 0.035(2) 0.043(3) 0.031(2) -0.003(2) -0.002(2) -0.002(2)
C53 0.033(2) 0.040(3) 0.032(2) 0.001(2) -0.0005(19) -0.005(2)
C54 0.032(2) 0.036(2) 0.034(2) 0.000(2) -0.0001(19) -0.002(2)
C55 0.031(2) 0.036(2) 0.033(2) 0.0041(19) -0.0016(19) -0.0022(19)
C56 0.037(3) 0.038(2) 0.035(3) 0.003(2) -0.001(2) -0.003(2)
C57 0.031(2) 0.050(3) 0.035(3) 0.007(2) -0.002(2) 0.000(2)
C58 0.038(3) 0.051(3) 0.033(3) 0.003(2) -0.001(2) 0.000(2)
C59 0.043(3) 0.062(3) 0.038(3) 0.003(2) -0.011(2) -0.012(3)
C60 0.038(3) 0.061(3) 0.040(3) 0.005(2) -0.004(2) -0.015(2)
C61 0.035(2) 0.048(3) 0.033(3) 0.007(2) -0.003(2) -0.006(2)
C62 0.037(3) 0.042(3) 0.037(3) 0.006(2) -0.001(2) -0.010(2)
C63 0.036(2) 0.043(3) 0.030(2) 0.002(2) 0.0017(19) -0.009(2)
C64 0.033(2) 0.046(3) 0.033(2) 0.005(2) -0.003(2) -0.007(2)
C65 0.044(3) 0.058(3) 0.034(3) 0.011(2) -0.006(2) -0.013(2)
C66 0.037(3) 0.062(3) 0.044(3) 0.009(3) -0.001(2) -0.007(2)
C67 0.036(3) 0.064(3) 0.045(3) 0.007(3) 0.004(2) -0.008(3)
C68 0.040(3) 0.056(3) 0.037(3) 0.008(2) 0.003(2) -0.008(2)
C69 0.041(3) 0.039(3) 0.033(2) 0.000(2) -0.001(2) -0.004(2)
C70 0.046(3) 0.051(3) 0.028(2) 0.003(2) 0.002(2) -0.007(2)
C71 0.047(3) 0.046(3) 0.041(3) -0.006(2) 0.000(2) -0.006(2)
C72 0.049(3) 0.042(3) 0.039(3) 0.003(2) 0.004(2) -0.005(2)
C73 0.051(3) 0.050(3) 0.034(3) 0.006(2) 0.004(2) -0.010(2)
C74 0.049(3) 0.046(3) 0.030(2) -0.001(2) -0.003(2) -0.009(2)
C75 0.043(3) 0.047(3) 0.035(3) 0.006(2) -0.002(2) -0.005(2)
C76 0.064(4) 0.051(3) 0.035(3) 0.004(2) -0.004(3) -0.003(3)
C77 0.078(4) 0.057(3) 0.034(3) 0.008(3) -0.005(3) 0.001(3)
C78 0.075(4) 0.057(4) 0.046(3) 0.012(3) -0.009(3) -0.002(3)
C79 0.095(5) 0.051(3) 0.048(3) 0.004(3) 0.006(3) 0.012(3)
C80 0.079(4) 0.059(4) 0.034(3) 0.006(3) 0.005(3) 0.005(3)
C81 0.040(3) 0.045(3) 0.030(2) 0.002(2) -0.005(2) -0.007(2)
C82 0.043(3) 0.056(3) 0.035(3) -0.003(2) -0.001(2) -0.004(2)
C83 0.052(3) 0.073(4) 0.032(3) -0.010(3) -0.010(2) 0.005(3)
C84 0.050(3) 0.087(5) 0.044(3) -0.017(3) -0.009(3) 0.009(3)
C85 0.045(3) 0.098(5) 0.045(3) -0.021(3) -0.007(3) 0.007(3)
C86 0.047(3) 0.069(4) 0.028(2) -0.007(2) -0.006(2) 0.002(3)
C87 0.032(2) 0.043(3) 0.038(3) -0.003(2) 0.000(2) -0.004(2)
C88 0.046(3) 0.052(3) 0.039(3) 0.002(2) -0.009(2) -0.011(3)
C89 0.057(3) 0.058(3) 0.043(3) -0.005(3) -0.006(3) -0.016(3)
C90 0.047(3) 0.047(3) 0.045(3) -0.005(2) 0.005(2) -0.011(2)
C91 0.034(2) 0.044(3) 0.038(3) -0.003(2) 0.006(2) -0.003(2)
C92 0.030(2) 0.043(3) 0.032(2) -0.002(2) 0.0032(19) 0.000(2)
C93 0.050(2) 0.038(2) 0.053(2) -0.0046(19) 0.007(2) -0.0067(19)
C94 0.050(2) 0.038(2) 0.053(2) -0.0046(19) 0.007(2) -0.0067(19)
C95 0.050(2) 0.038(2) 0.053(2) -0.0046(19) 0.007(2) -0.0067(19)
C96 0.050(2) 0.038(2) 0.053(2) -0.0046(19) 0.007(2) -0.0067(19)
C94A 0.047(6) 0.049(7) 0.059(9) -0.013(7) 0.003(6) -0.019(5)
C95A 0.052(9) 0.052(8) 0.066(7) 0.008(6) 0.008(6) -0.010(6)
C96A 0.074(9) 0.067(8) 0.066(10) -0.014(8) -0.003(8) 0.020(7)
C97 0.080(3) 0.065(2) 0.061(2) 0.0109(18) -0.0262(19) 0.0013(19)
C98 0.080(3) 0.065(2) 0.061(2) 0.0109(18) -0.0262(19) 0.0013(19)
C99 0.080(3) 0.065(2) 0.061(2) 0.0109(18) -0.0262(19) 0.0013(19)
C100 0.080(3) 0.065(2) 0.061(2) 0.0109(18) -0.0262(19) 0.0013(19)
C98A 0.080(3) 0.065(2) 0.061(2) 0.0109(18) -0.0262(19) 0.0013(19)
C99A 0.080(3) 0.065(2) 0.061(2) 0.0109(18) -0.0262(19) 0.0013(19)
C00B 0.080(3) 0.065(2) 0.061(2) 0.0109(18) -0.0262(19) 0.0013(19)
C101 0.044(3) 0.063(3) 0.082(4) 0.001(3) -0.012(3) 0.009(3)
C102 0.039(7) 0.066(7) 0.046(7) 0.022(6) 0.005(5) 0.013(6)
C103 0.031(5) 0.071(7) 0.066(7) -0.003(6) 0.002(5) 0.000(5)
C104 0.039(6) 0.088(9) 0.057(7) -0.012(7) -0.012(5) 0.019(6)
C02B 0.053(9) 0.114(12) 0.054(8) 0.036(8) 0.033(6) 0.030(8)
C03B 0.052(7) 0.084(8) 0.109(10) 0.014(8) 0.004(7) 0.001(6)
C04B 0.067(8) 0.066(7) 0.044(6) -0.018(6) -0.021(6) 0.026(6)
C105 0.069(4) 0.050(3) 0.083(4) 0.006(3) 0.028(3) -0.004(3)
C106 0.099(10) 0.065(9) 0.101(11) 0.001(8) 0.024(9) -0.010(8)
C107 0.099(12) 0.088(11) 0.099(11) 0.016(9) 0.034(9) -0.017(10)
C108 0.071(8) 0.096(10) 0.119(11) 0.013(9) 0.030(8) -0.024(8)
C06B 0.106(11) 0.041(7) 0.095(10) 0.003(7) 0.038(9) -0.001(7)
C07B 0.056(8) 0.064(8) 0.090(9) 0.012(7) 0.038(7) -0.007(7)
C08B 0.098(10) 0.084(9) 0.088(9) -0.009(8) 0.037(8) -0.040(8)
C109 0.057(3) 0.047(3) 0.090(4) 0.008(3) 0.000(3) 0.002(3)
C110 0.073(10) 0.061(9) 0.127(14) 0.004(10) 0.004(9) 0.030(8)
C111 0.083(14) 0.065(12) 0.126(15) -0.011(10) 0.033(9) 0.019(9)
C112 0.061(8) 0.044(8) 0.066(9) 0.012(7) -0.014(8) -0.011(6)
C10B 0.064(8) 0.041(7) 0.082(10) 0.016(7) -0.009(7) 0.008(6)
C11B 0.057(9) 0.054(10) 0.092(11) -0.004(8) 0.013(7) 0.010(7)
C12B 0.104(15) 0.061(11) 0.094(14) 0.015(9) -0.028(10) -0.009(9)
C113 0.067(4) 0.093(4) 0.058(3) 0.020(3) -0.017(3) -0.008(3)
C114 0.109(5) 0.098(5) 0.070(4) 0.012(4) -0.008(4) 0.008(4)
C115 0.054(3) 0.084(4) 0.042(3) -0.003(3) -0.007(2) -0.001(3)
C116 0.045(3) 0.081(4) 0.055(3) 0.018(3) -0.006(3) -0.005(3)
C117 0.061(9) 0.115(13) 0.086(10) 0.018(9) -0.027(8) -0.012(10)
C118 0.060(10) 0.096(11) 0.087(13) 0.013(9) -0.010(9) -0.005(8)
C119 0.107(14) 0.110(14) 0.128(16) 0.031(11) -0.023(11) 0.014(10)
C17B 0.045(7) 0.081(9) 0.065(8) 0.030(7) -0.008(6) -0.007(7)
C18B 0.045(8) 0.095(10) 0.056(9) 0.004(7) -0.010(7) -0.013(7)
C19B 0.052(8) 0.085(10) 0.075(9) 0.014(8) -0.001(7) 0.018(7)
C120 0.063(2) 0.057(2) 0.062(2) -0.0006(17) 0.0065(18) -0.0147(17)
C121 0.063(2) 0.057(2) 0.062(2) -0.0006(17) 0.0065(18) -0.0147(17)
C122 0.063(2) 0.057(2) 0.062(2) -0.0006(17) 0.0065(18) -0.0147(17)
C123 0.063(2) 0.057(2) 0.062(2) -0.0006(17) 0.0065(18) -0.0147(17)
C21B 0.063(2) 0.057(2) 0.062(2) -0.0006(17) 0.0065(18) -0.0147(17)
C22B 0.063(2) 0.057(2) 0.062(2) -0.0006(17) 0.0065(18) -0.0147(17)
C23B 0.063(2) 0.057(2) 0.062(2) -0.0006(17) 0.0065(18) -0.0147(17)
C124 0.098(4) 0.063(4) 0.058(3) 0.013(3) -0.005(3) 0.004(3)
C125 0.110(10) 0.053(7) 0.065(8) 0.022(6) -0.013(8) 0.002(7)
C126 0.120(11) 0.072(8) 0.101(10) 0.034(8) -0.020(9) -0.022(8)
C127 0.134(11) 0.074(8) 0.087(9) 0.022(8) 0.002(9) 0.032(8)
C25B 0.150(12) 0.086(10) 0.089(10) 0.034(8) 0.028(10) -0.008(10)
C26B 0.155(13) 0.072(9) 0.108(11) 0.014(9) -0.009(10) -0.015(10)
C27B 0.142(13) 0.103(11) 0.117(12) 0.031(10) -0.036(10) 0.017(10)
C128 0.062(4) 0.118(5) 0.067(4) -0.036(4) -0.016(3) 0.015(4)
C129 0.073(3) 0.130(5) 0.072(4) -0.033(4) -0.023(3) 0.011(3)
C130 0.073(3) 0.130(5) 0.072(4) -0.033(4) -0.023(3) 0.011(3)
C131 0.073(3) 0.130(5) 0.072(4) -0.033(4) -0.023(3) 0.011(3)
C29B 0.073(3) 0.130(5) 0.072(4) -0.033(4) -0.023(3) 0.011(3)
C30B 0.073(3) 0.130(5) 0.072(4) -0.033(4) -0.023(3) 0.011(3)
C31B 0.073(3) 0.130(5) 0.072(4) -0.033(4) -0.023(3) 0.011(3)
C132 0.070(4) 0.053(3) 0.055(3) -0.008(3) 0.006(3) -0.022(3)
C133 0.075(9) 0.043(7) 0.036(6) -0.013(5) 0.005(6) -0.018(6)
C134 0.082(12) 0.081(12) 0.072(13) -0.006(9) 0.005(8) -0.023(9)
C135 0.091(13) 0.069(12) 0.069(12) 0.006(9) 0.017(9) -0.015(9)
C33B 0.091(14) 0.074(12) 0.087(13) -0.012(9) -0.002(9) -0.012(9)
C34B 0.064(9) 0.066(9) 0.053(9) -0.013(7) 0.012(6) -0.038(7)
C35B 0.080(10) 0.033(7) 0.050(8) -0.002(6) 0.013(7) -0.019(7)
C136 0.079(6) 0.083(6) 0.073(6) -0.006(5) 0.004(5) 0.007(5)
C137 0.052(8) 0.066(8) 0.055(8) -0.004(6) 0.004(6) 0.006(6)

loop_
_atom_type_symbol
_atom_type_description
_atom_type_scat_dispersion_real
_atom_type_scat_dispersion_imag
_atom_type_scat_source
C C 0.0181 0.0091 'International Tables Vol C Tables 4.2.6.8 and 6.1.1.4'
H H 0.0000 0.0000 'International Tables Vol C Tables 4.2.6.8 and 6.1.1.4'
O O 0.0492 0.0322 'International Tables Vol C Tables 4.2.6.8 and 6.1.1.4'
Cl Cl 0.3639 0.7018 'International Tables Vol C Tables 4.2.6.8 and 6.1.1.4'

loop_
_geom_angle_atom_site_label_1
_geom_angle_atom_site_label_2
_geom_angle_atom_site_label_3
_geom_angle
_geom_angle_site_symmetry_1
_geom_angle_site_symmetry_3
_geom_angle_publ_flag
C42 O1 C113 121.5(5) . . ?
C58 O2 C115 119.9(4) . . ?
C2 C1 C6 117.8(4) . . ?
C2 C1 C7 123.5(4) . . ?
C6 C1 C7 118.1(4) . . ?
C3 C2 C1 120.1(4) . . ?
C3 C2 C13 114.1(4) . . ?
C1 C2 C13 125.7(4) . . ?
C2 C3 C4 122.1(4) . . ?
C2 C3 C19 119.0(4) . . ?
C4 C3 C19 118.8(4) . . ?
C3 C4 C5 117.8(4) . . ?
C3 C4 C25 121.5(4) . . ?
C5 C4 C25 120.6(4) . . ?
C4 C5 C6 120.0(4) . . ?
C4 C5 C31 122.2(4) . . ?
C6 C5 C31 117.8(4) . . ?
C5 C6 C1 120.1(4) . . ?
C5 C6 C37 118.3(4) . . ?
C1 C6 C37 121.5(4) . . ?
C12 C7 C8 115.6(4) . . ?
C12 C7 C1 124.8(4) . . ?
C8 C7 C1 119.2(4) . . ?
C7 C8 C9 119.6(4) . . ?
C7 C8 C46 121.7(4) . . ?
C9 C8 C46 118.1(4) . . ?
C10 C9 C8 122.9(5) . . ?
C10 C9 H9A 118.5 . . ?
C8 C9 H9A 118.5 . . ?
C9 C10 C11 116.1(4) . . ?
C9 C10 C93 121.9(5) . . ?
C11 C10 C93 121.9(4) . . ?
C12 C11 C10 121.8(5) . . ?
C12 C11 H11A 119.1 . . ?
C10 C11 H11A 119.1 . . ?
C11 C12 C7 122.9(5) . . ?
C11 C12 H12A 118.6 . . ?
C7 C12 H12A 118.6 . . ?
C18 C13 C14 117.9(5) . . ?
C18 C13 C2 121.5(4) . . ?
C14 C13 C2 120.3(5) . . ?
C15 C14 C13 121.2(5) . . ?
C15 C14 H14A 119.4 . . ?
C13 C14 H14A 119.4 . . ?
C14 C15 C16 121.1(5) . . ?
C14 C15 H15A 119.5 . . ?
C16 C15 H15A 119.5 . . ?
C17 C16 C15 117.0(5) . . ?
C17 C16 C97 122.8(5) . . ?
C15 C16 C97 120.2(5) . . ?
C16 C17 C18 121.5(5) . . ?
C16 C17 H17A 119.2 . . ?
C18 C17 H17A 119.2 . . ?
C13 C18 C17 121.2(5) . . ?
C13 C18 H18A 119.4 . . ?
C17 C18 H18A 119.4 . . ?
C20 C19 C24 118.4(5) . . ?
C20 C19 C3 123.0(5) . . ?
C24 C19 C3 118.6(5) . . ?
C19 C20 C21 120.4(5) . . ?
C19 C20 H20A 119.8 . . ?
C21 C20 H20A 119.8 . . ?
C22 C21 C20 121.9(5) . . ?
C22 C21 H21A 119.1 . . ?
C20 C21 H21A 119.1 . . ?
C23 C22 C21 117.3(5) . . ?
C23 C22 C101 122.3(5) . . ?
C21 C22 C101 120.4(5) . . ?
C22 C23 C24 121.4(5) . . ?
C22 C23 H23A 119.3 . . ?
C24 C23 H23A 119.3 . . ?
C19 C24 C23 120.5(5) . . ?
C19 C24 H24A 119.7 . . ?
C23 C24 H24A 119.7 . . ?
C26 C25 C30 118.1(5) . . ?
C26 C25 C4 122.8(5) . . ?
C30 C25 C4 119.0(5) . . ?
C25 C26 C27 120.9(5) . . ?
C25 C26 H26A 119.5 . . ?
C27 C26 H26A 119.5 . . ?
C26 C27 C28 120.6(5) . . ?
C26 C27 H27A 119.7 . . ?
C28 C27 H27A 119.7 . . ?
C29 C28 C27 117.9(5) . . ?
C29 C28 C105 121.8(5) . . ?
C27 C28 C105 120.1(6) . . ?
C28 C29 C30 121.6(5) . . ?
C28 C29 H29A 119.2 . . ?
C30 C29 H29A 119.2 . . ?
C29 C30 C25 120.7(5) . . ?
C29 C30 H30A 119.6 . . ?
C25 C30 H30A 119.6 . . ?
C36 C31 C32 117.1(5) . . ?
C36 C31 C5 119.6(4) . . ?
C32 C31 C5 123.1(4) . . ?
C33 C32 C31 121.8(5) . . ?
C33 C32 H32A 119.1 . . ?
C31 C32 H32A 119.1 . . ?
C32 C33 C34 121.2(5) . . ?
C32 C33 H33A 119.4 . . ?
C34 C33 H33A 119.4 . . ?
C35 C34 C33 117.8(5) . . ?
C35 C34 C109 122.1(5) . . ?
C33 C34 C109 120.0(5) . . ?
C34 C35 C36 122.5(5) . . ?
C34 C35 H35A 118.8 . . ?
C36 C35 H35A 118.8 . . ?
C31 C36 C35 119.6(5) . . ?
C31 C36 C38 118.5(4) . . ?
C35 C36 C38 121.1(4) . . ?
C38 C37 C46 119.7(4) . . ?
C38 C37 C6 120.1(4) . . ?
C46 C37 C6 120.2(4) . . ?
C37 C38 C39 117.6(4) . . ?
C37 C38 C36 118.8(4) . . ?
C39 C38 C36 123.5(4) . . ?
C44 C39 C40 117.4(5) . . ?
C44 C39 C38 118.6(4) . . ?
C40 C39 C38 124.0(5) . . ?
C41 C40 C39 121.6(5) . . ?
C41 C40 H40A 119.2 . . ?
C39 C40 H40A 119.2 . . ?
C40 C41 C42 120.4(5) . . ?
C40 C41 H41A 119.8 . . ?
C42 C41 H41A 119.8 . . ?
O1 C42 C43 117.0(4) . . ?
O1 C42 C41 122.0(5) . . ?
C43 C42 C41 120.7(5) . . ?
C42 C43 C44 117.6(4) . . ?
C42 C43 C57 123.8(4) . . ?
C44 C43 C57 118.6(4) . . ?
C39 C44 C43 121.5(4) . . ?
C39 C44 C45 120.2(4) . . ?
C43 C44 C45 118.3(4) . . ?
C46 C45 C44 116.2(4) . . ?
C46 C45 C55 126.5(4) . . ?
C44 C45 C55 117.3(4) . . ?
C45 C46 C37 118.8(4) . . ?
C45 C46 C8 122.9(4) . . ?
C37 C46 C8 118.2(4) . . ?
C48 C47 C52 120.5(4) . . ?
C48 C47 C53 118.7(4) . . ?
C52 C47 C53 120.3(4) . . ?
C47 C48 C49 119.0(4) . . ?
C47 C48 C63 117.6(4) . . ?
C49 C48 C63 123.3(4) . . ?
C50 C49 C48 119.9(4) . . ?
C50 C49 C69 119.7(4) . . ?
C48 C49 C69 120.0(4) . . ?
C49 C50 C51 120.1(4) . . ?
C49 C50 C75 117.4(4) . . ?
C51 C50 C75 122.3(4) . . ?
C52 C51 C50 120.0(4) . . ?
C52 C51 C81 121.2(4) . . ?
C50 C51 C81 118.5(4) . . ?
C51 C52 C47 118.8(4) . . ?
C51 C52 C87 125.6(4) . . ?
C47 C52 C87 115.5(4) . . ?
C62 C53 C54 120.7(4) . . ?
C62 C53 C47 119.5(4) . . ?
C54 C53 C47 119.3(4) . . ?
C55 C54 C53 118.9(4) . . ?
C55 C54 C92 125.3(4) . . ?
C53 C54 C92 115.7(4) . . ?
C54 C55 C56 119.6(4) . . ?
C54 C55 C45 123.9(4) . . ?
C56 C55 C45 116.3(4) . . ?
C61 C56 C55 120.9(4) . . ?
C61 C56 C57 119.5(4) . . ?
C55 C56 C57 119.5(4) . . ?
C58 C57 C56 118.7(5) . . ?
C58 C57 C43 124.0(5) . . ?
C56 C57 C43 117.3(4) . . ?
O2 C58 C57 117.7(4) . . ?
O2 C58 C59 122.0(5) . . ?
C57 C58 C59 119.9(5) . . ?
C60 C59 C58 120.8(5) . . ?
C60 C59 H59A 119.6 . . ?
C58 C59 H59A 119.6 . . ?
C59 C60 C61 121.3(5) . . ?
C59 C60 H60A 119.4 . . ?
C61 C60 H60A 119.4 . . ?
C56 C61 C60 117.5(4) . . ?
C56 C61 C62 119.1(4) . . ?
C60 C61 C62 122.7(4) . . ?
C53 C62 C61 119.1(4) . . ?
C53 C62 C64 117.6(4) . . ?
C61 C62 C64 123.3(4) . . ?
C64 C63 C68 116.6(4) . . ?
C64 C63 C48 119.4(4) . . ?
C68 C63 C48 123.8(4) . . ?
C65 C64 C63 119.7(4) . . ?
C65 C64 C62 121.7(4) . . ?
C63 C64 C62 118.3(4) . . ?
C66 C65 C64 123.2(5) . . ?
C66 C65 H65A 118.4 . . ?
C64 C65 H65A 118.4 . . ?
C65 C66 C67 116.7(5) . . ?
C65 C66 C116 123.5(5) . . ?
C67 C66 C116 119.9(5) . . ?
C68 C67 C66 122.0(5) . . ?
C68 C67 H67A 119.0 . . ?
C66 C67 H67A 119.0 . . ?
C67 C68 C63 121.8(5) . . ?
C67 C68 H68A 119.1 . . ?
C63 C68 H68A 119.1 . . ?
C70 C69 C74 117.3(4) . . ?
C70 C69 C49 119.5(4) . . ?
C74 C69 C49 123.2(4) . . ?
C69 C70 C71 121.3(5) . . ?
C69 C70 H70A 119.4 . . ?
C71 C70 H70A 119.4 . . ?
C72 C71 C70 121.5(5) . . ?
C72 C71 H71A 119.3 . . ?
C70 C71 H71A 119.3 . . ?
C71 C72 C73 117.1(5) . . ?
C71 C72 C120 122.8(5) . . ?
C73 C72 C120 120.1(5) . . ?
C72 C73 C74 121.7(5) . . ?
C72 C73 H73A 119.2 . . ?
C74 C73 H73A 119.2 . . ?
C73 C74 C69 121.1(5) . . ?
C73 C74 H74A 119.4 . . ?
C69 C74 H74A 119.4 . . ?
C80 C75 C76 116.9(5) . . ?
C80 C75 C50 118.7(5) . . ?
C76 C75 C50 124.1(5) . . ?
C75 C76 C77 120.3(6) . . ?
C75 C76 H76A 119.9 . . ?
C77 C76 H76A 119.9 . . ?
C78 C77 C76 122.6(5) . . ?
C78 C77 H77A 118.7 . . ?
C76 C77 H77A 118.7 . . ?
C77 C78 C79 116.5(5) . . ?
C77 C78 C124 122.2(5) . . ?
C79 C78 C124 121.3(6) . . ?
C80 C79 C78 121.2(6) . . ?
C80 C79 H79A 119.4 . . ?
C78 C79 H79A 119.4 . . ?
C75 C80 C79 122.5(5) . . ?
C75 C80 H80A 118.7 . . ?
C79 C80 H80A 118.7 . . ?
C86 C81 C82 117.9(5) . . ?
C86 C81 C51 121.6(4) . . ?
C82 C81 C51 120.4(5) . . ?
C83 C82 C81 121.1(5) . . ?
C83 C82 H82A 119.5 . . ?
C81 C82 H82A 119.5 . . ?
C84 C83 C82 121.5(5) . . ?
C84 C83 H83A 119.2 . . ?
C82 C83 H83A 119.2 . . ?
C83 C84 C85 117.2(5) . . ?
C83 C84 C128 119.9(5) . . ?
C85 C84 C128 122.9(5) . . ?
C86 C85 C84 121.1(6) . . ?
C86 C85 H85A 119.4 . . ?
C84 C85 H85A 119.4 . . ?
C81 C86 C85 121.2(5) . . ?
C81 C86 H86A 119.4 . . ?
C85 C86 H86A 119.4 . . ?
C92 C87 C88 116.9(4) . . ?
C92 C87 C52 120.0(4) . . ?
C88 C87 C52 122.5(5) . . ?
C89 C88 C87 121.9(5) . . ?
C89 C88 H88A 119.0 . . ?
C87 C88 H88A 119.0 . . ?
C88 C89 C90 121.5(5) . . ?
C88 C89 H89A 119.3 . . ?
C90 C89 H89A 119.3 . . ?
C91 C90 C89 117.2(5) . . ?
C91 C90 C132 123.3(5) . . ?
C89 C90 C132 119.4(5) . . ?
C90 C91 C92 122.9(5) . . ?
C90 C91 H91A 118.5 . . ?
C92 C91 H91A 118.5 . . ?
C87 C92 C91 119.4(4) . . ?
C87 C92 C54 120.0(4) . . ?
C91 C92 C54 119.8(4) . . ?
C10 C93 C95A 110.1(8) . . ?
C10 C93 C96 109.0(8) . . ?
C10 C93 C94 113.0(9) . . ?
C96 C93 C94 109.5(10) . . ?
C10 C93 C96A 109.2(10) . . ?
C95A C93 C96A 109.2(10) . . ?
C10 C93 C94A 112.3(8) . . ?
C95A C93 C94A 107.8(8) . . ?
C96A C93 C94A 108.1(9) . . ?
C10 C93 C95 106.3(8) . . ?
C96 C93 C95 108.9(10) . . ?
C94 C93 C95 109.9(10) . . ?
C93 C94 H94A 109.5 . . ?
C93 C94 H94B 109.5 . . ?
H94A C94 H94B 109.5 . . ?
C93 C94 H94C 109.5 . . ?
H94A C94 H94C 109.5 . . ?
H94B C94 H94C 109.5 . . ?
C93 C95 H95A 109.5 . . ?
C93 C95 H95B 109.5 . . ?
H95A C95 H95B 109.5 . . ?
C93 C95 H95C 109.5 . . ?
H95A C95 H95C 109.5 . . ?
H95B C95 H95C 109.5 . . ?
C93 C96 H96A 109.5 . . ?
C93 C96 H96B 109.5 . . ?
H96A C96 H96B 109.5 . . ?
C93 C96 H96C 109.5 . . ?
H96A C96 H96C 109.5 . . ?
H96B C96 H96C 109.5 . . ?
C93 C94A H94D 109.5 . . ?
C93 C94A H94E 109.5 . . ?
H94D C94A H94E 109.5 . . ?
C93 C94A H94F 109.5 . . ?
H94D C94A H94F 109.5 . . ?
H94E C94A H94F 109.5 . . ?
C93 C95A H95D 109.5 . . ?
C93 C95A H95E 109.5 . . ?
H95D C95A H95E 109.5 . . ?
C93 C95A H95F 109.5 . . ?
H95D C95A H95F 109.5 . . ?
H95E C95A H95F 109.5 . . ?
C93 C96A H96D 109.5 . . ?
C93 C96A H96E 109.5 . . ?
H96D C96A H96E 109.5 . . ?
C93 C96A H96F 109.5 . . ?
H96D C96A H96F 109.5 . . ?
H96E C96A H96F 109.5 . . ?
C99A C97 C00B 107.8(9) . . ?
C98 C97 C16 115.4(7) . . ?
C99A C97 C16 114.0(8) . . ?
C00B C97 C16 109.9(7) . . ?
C99A C97 C98A 110.1(10) . . ?
C00B C97 C98A 110.0(8) . . ?
C16 C97 C98A 105.0(7) . . ?
C98 C97 C99 109.9(10) . . ?
C16 C97 C99 110.1(8) . . ?
C98 C97 C100 110.2(8) . . ?
C16 C97 C100 107.4(7) . . ?
C99 C97 C100 103.1(9) . . ?
C97 C98 H98A 109.5 . . ?
C97 C98 H98B 109.5 . . ?
H98A C98 H98B 109.5 . . ?
C97 C98 H98C 109.5 . . ?
H98A C98 H98C 109.5 . . ?
H98B C98 H98C 109.5 . . ?
C97 C99 H99A 109.5 . . ?
C97 C99 H99B 109.5 . . ?
H99A C99 H99B 109.5 . . ?
C97 C99 H99C 109.5 . . ?
H99A C99 H99C 109.5 . . ?
H99B C99 H99C 109.5 . . ?
C97 C100 H10A 109.5 . . ?
C97 C100 H10B 109.5 . . ?
H10A C100 H10B 109.5 . . ?
C97 C100 H10C 109.5 . . ?
H10A C100 H10C 109.5 . . ?
H10B C100 H10C 109.5 . . ?
C97 C98A H98D 109.5 . . ?
C97 C98A H98E 109.5 . . ?
H98D C98A H98E 109.5 . . ?
C97 C98A H98F 109.5 . . ?
H98D C98A H98F 109.5 . . ?
H98E C98A H98F 109.5 . . ?
C97 C99A H99D 109.5 . . ?
C97 C99A H99E 109.5 . . ?
H99D C99A H99E 109.5 . . ?
C97 C99A H99F 109.5 . . ?
H99D C99A H99F 109.5 . . ?
H99E C99A H99F 109.5 . . ?
C97 C00B H00A 109.5 . . ?
C97 C00B H00B 109.5 . . ?
H00A C00B H00B 109.5 . . ?
C97 C00B H00C 109.5 . . ?
H00A C00B H00C 109.5 . . ?
H00B C00B H00C 109.5 . . ?
C02B C101 C03B 120.7(10) . . ?
C104 C101 C22 118.4(7) . . ?
C02B C101 C22 114.6(8) . . ?
C03B C101 C22 108.3(7) . . ?
C104 C101 C103 112.1(8) . . ?
C22 C101 C103 105.6(6) . . ?
C104 C101 C102 109.8(8) . . ?
C22 C101 C102 107.9(7) . . ?
C103 C101 C102 101.6(8) . . ?
C02B C101 C04B 107.8(8) . . ?
C03B C101 C04B 99.6(8) . . ?
C22 C101 C04B 103.2(6) . . ?
C101 C102 H10D 109.5 . . ?
C101 C102 H10E 109.5 . . ?
H10D C102 H10E 109.5 . . ?
C101 C102 H10F 109.5 . . ?
H10D C102 H10F 109.5 . . ?
H10E C102 H10F 109.5 . . ?
C101 C103 H10G 109.5 . . ?
C101 C103 H10H 109.5 . . ?
H10G C103 H10H 109.5 . . ?
C101 C103 H10I 109.5 . . ?
H10G C103 H10I 109.5 . . ?
H10H C103 H10I 109.5 . . ?
C101 C104 H10J 109.5 . . ?
C101 C104 H10K 109.5 . . ?
H10J C104 H10K 109.5 . . ?
C101 C104 H10L 109.5 . . ?
H10J C104 H10L 109.5 . . ?
H10K C104 H10L 109.5 . . ?
C101 C02B H02A 109.5 . . ?
C101 C02B H02B 109.5 . . ?
H02A C02B H02B 109.5 . . ?
C101 C02B H02C 109.5 . . ?
H02A C02B H02C 109.5 . . ?
H02B C02B H02C 109.5 . . ?
C101 C03B H03A 109.5 . . ?
C101 C03B H03B 109.5 . . ?
H03A C03B H03B 109.5 . . ?
C101 C03B H03C 109.5 . . ?
H03A C03B H03C 109.5 . . ?
H03B C03B H03C 109.5 . . ?
C101 C04B H04A 109.5 . . ?
C101 C04B H04B 109.5 . . ?
H04A C04B H04B 109.5 . . ?
C101 C04B H04C 109.5 . . ?
H04A C04B H04C 109.5 . . ?
H04B C04B H04C 109.5 . . ?
C07B C105 C08B 111.2(9) . . ?
C106 C105 C28 110.0(8) . . ?
C07B C105 C28 113.1(7) . . ?
C08B C105 C28 111.2(7) . . ?
C106 C105 C108 109.6(11) . . ?
C28 C105 C108 108.6(7) . . ?
C106 C105 C107 111.8(11) . . ?
C28 C105 C107 109.8(9) . . ?
C108 C105 C107 106.9(10) . . ?
C07B C105 C06B 108.7(9) . . ?
C08B C105 C06B 107.1(10) . . ?
C28 C105 C06B 105.1(7) . . ?
C105 C106 H10M 109.5 . . ?
C105 C106 H10N 109.5 . . ?
H10M C106 H10N 109.5 . . ?
C105 C106 H10O 109.5 . . ?
H10M C106 H10O 109.5 . . ?
H10N C106 H10O 109.5 . . ?
C105 C107 H10P 109.5 . . ?
C105 C107 H10Q 109.5 . . ?
H10P C107 H10Q 109.5 . . ?
C105 C107 H10R 109.5 . . ?
H10P C107 H10R 109.5 . . ?
H10Q C107 H10R 109.5 . . ?
C105 C108 H10S 109.5 . . ?
C105 C108 H10T 109.5 . . ?
H10S C108 H10T 109.5 . . ?
C105 C108 H10U 109.5 . . ?
H10S C108 H10U 109.5 . . ?
H10T C108 H10U 109.5 . . ?
C105 C06B H06A 109.5 . . ?
C105 C06B H06B 109.5 . . ?
H06A C06B H06B 109.5 . . ?
C105 C06B H06C 109.5 . . ?
H06A C06B H06C 109.5 . . ?
H06B C06B H06C 109.5 . . ?
C105 C07B H07A 109.5 . . ?
C105 C07B H07B 109.5 . . ?
H07A C07B H07B 109.5 . . ?
C105 C07B H07C 109.5 . . ?
H07A C07B H07C 109.5 . . ?
H07B C07B H07C 109.5 . . ?
C105 C08B H08A 109.5 . . ?
C105 C08B H08B 109.5 . . ?
H08A C08B H08B 109.5 . . ?
C105 C08B H08C 109.5 . . ?
H08A C08B H08C 109.5 . . ?
H08B C08B H08C 109.5 . . ?
C112 C109 C110 114.2(12) . . ?
C11B C109 C12B 108.0(12) . . ?
C11B C109 C10B 112.2(11) . . ?
C12B C109 C10B 108.8(12) . . ?
C112 C109 C111 108.3(12) . . ?
C110 C109 C111 106.8(12) . . ?
C112 C109 C34 109.3(10) . . ?
C11B C109 C34 111.3(10) . . ?
C110 C109 C34 110.3(10) . . ?
C12B C109 C34 105.5(11) . . ?
C10B C109 C34 110.8(8) . . ?
C111 C109 C34 107.7(12) . . ?
C109 C110 H11B 109.5 . . ?
C109 C110 H11C 109.5 . . ?
H11B C110 H11C 109.5 . . ?
C109 C110 H11D 109.5 . . ?
H11B C110 H11D 109.5 . . ?
H11C C110 H11D 109.5 . . ?
C109 C111 H11E 109.5 . . ?
C109 C111 H11F 109.5 . . ?
H11E C111 H11F 109.5 . . ?
C109 C111 H11G 109.5 . . ?
H11E C111 H11G 109.5 . . ?
H11F C111 H11G 109.5 . . ?
C109 C112 H11H 109.5 . . ?
C109 C112 H11I 109.5 . . ?
H11H C112 H11I 109.5 . . ?
C109 C112 H11J 109.5 . . ?
H11H C112 H11J 109.5 . . ?
H11I C112 H11J 109.5 . . ?
C109 C10B H10V 109.5 . . ?
C109 C10B H10W 109.5 . . ?
H10V C10B H10W 109.5 . . ?
C109 C10B H10X 109.5 . . ?
H10V C10B H10X 109.5 . . ?
H10W C10B H10X 109.5 . . ?
C109 C11B H11K 109.5 . . ?
C109 C11B H11L 109.5 . . ?
H11K C11B H11L 109.5 . . ?
C109 C11B H11M 109.5 . . ?
H11K C11B H11M 109.5 . . ?
H11L C11B H11M 109.5 . . ?
C109 C12B H12B 109.5 . . ?
C109 C12B H12C 109.5 . . ?
H12B C12B H12C 109.5 . . ?
C109 C12B H12D 109.5 . . ?
H12B C12B H12D 109.5 . . ?
H12C C12B H12D 109.5 . . ?
O1 C113 C114 114.8(6) . . ?
O1 C113 H11N 108.6 . . ?
C114 C113 H11N 108.6 . . ?
O1 C113 H11O 108.6 . . ?
C114 C113 H11O 108.6 . . ?
H11N C113 H11O 107.5 . . ?
C113 C114 C115 115.1(7) . . ?
C113 C114 H11P 108.5 . . ?
C115 C114 H11P 108.5 . . ?
C113 C114 H11Q 108.5 . . ?
C115 C114 H11Q 108.5 . . ?
H11P C114 H11Q 107.5 . . ?
O2 C115 C114 104.2(5) . . ?
O2 C115 H11R 110.9 . . ?
C114 C115 H11R 110.9 . . ?
O2 C115 H11S 110.9 . . ?
C114 C115 H11S 110.9 . . ?
H11R C115 H11S 108.9 . . ?
C119 C116 C66 110.0(11) . . ?
C66 C116 C17B 113.4(8) . . ?
C119 C116 C118 108.9(12) . . ?
C66 C116 C118 110.0(10) . . ?
C66 C116 C18B 109.6(9) . . ?
C17B C116 C18B 108.1(10) . . ?
C119 C116 C117 113.9(12) . . ?
C66 C116 C117 109.1(9) . . ?
C118 C116 C117 104.7(11) . . ?
C66 C116 C19B 109.9(8) . . ?
C17B C116 C19B 107.2(11) . . ?
C18B C116 C19B 108.4(11) . . ?
C116 C117 H11T 109.5 . . ?
C116 C117 H11U 109.5 . . ?
H11T C117 H11U 109.5 . . ?
C116 C117 H11V 109.5 . . ?
H11T C117 H11V 109.5 . . ?
H11U C117 H11V 109.5 . . ?
C116 C118 H11W 109.5 . . ?
C116 C118 H11X 109.5 . . ?
H11W C118 H11X 109.5 . . ?
C116 C118 H11Y 109.5 . . ?
H11W C118 H11Y 109.5 . . ?
H11X C118 H11Y 109.5 . . ?
C116 C119 H11Z 109.5 . . ?
C116 C119 H12E 109.5 . . ?
H11Z C119 H12E 109.5 . . ?
C116 C119 H12F 109.5 . . ?
H11Z C119 H12F 109.5 . . ?
H12E C119 H12F 109.5 . . ?
C116 C17B H17B 109.5 . . ?
C116 C17B H17C 109.5 . . ?
H17B C17B H17C 109.5 . . ?
C116 C17B H17D 109.5 . . ?
H17B C17B H17D 109.5 . . ?
H17C C17B H17D 109.5 . . ?
C116 C18B H18B 109.5 . . ?
C116 C18B H18C 109.5 . . ?
H18B C18B H18C 109.5 . . ?
C116 C18B H18D 109.5 . . ?
H18B C18B H18D 109.5 . . ?
H18C C18B H18D 109.5 . . ?
C116 C19B H19A 109.5 . . ?
C116 C19B H19B 109.5 . . ?
H19A C19B H19B 109.5 . . ?
C116 C19B H19C 109.5 . . ?
H19A C19B H19C 109.5 . . ?
H19B C19B H19C 109.5 . . ?
C21B C120 C22B 108.3(8) . . ?
C123 C120 C121 108.9(8) . . ?
C21B C120 C72 112.4(7) . . ?
C22B C120 C72 111.4(7) . . ?
C123 C120 C72 110.1(7) . . ?
C121 C120 C72 110.2(7) . . ?
C123 C120 C122 110.5(8) . . ?
C121 C120 C122 110.5(8) . . ?
C72 C120 C122 106.6(7) . . ?
C21B C120 C23B 108.3(8) . . ?
C22B C120 C23B 108.8(8) . . ?
C72 C120 C23B 107.5(7) . . ?
C120 C121 H12G 109.5 . . ?
C120 C121 H12H 109.5 . . ?
H12G C121 H12H 109.5 . . ?
C120 C121 H12I 109.5 . . ?
H12G C121 H12I 109.5 . . ?
H12H C121 H12I 109.5 . . ?
C120 C122 H12J 109.5 . . ?
C120 C122 H12K 109.5 . . ?
H12J C122 H12K 109.5 . . ?
C120 C122 H12L 109.5 . . ?
H12J C122 H12L 109.5 . . ?
H12K C122 H12L 109.5 . . ?
C120 C123 H12M 109.5 . . ?
C120 C123 H12N 109.5 . . ?
H12M C123 H12N 109.5 . . ?
C120 C123 H12O 109.5 . . ?
H12M C123 H12O 109.5 . . ?
H12N C123 H12O 109.5 . . ?
C120 C21B H21B 109.5 . . ?
C120 C21B H21C 109.5 . . ?
H21B C21B H21C 109.5 . . ?
C120 C21B H21D 109.5 . . ?
H21B C21B H21D 109.5 . . ?
H21C C21B H21D 109.5 . . ?
C120 C22B H22A 109.5 . . ?
C120 C22B H22B 109.5 . . ?
H22A C22B H22B 109.5 . . ?
C120 C22B H22C 109.5 . . ?
H22A C22B H22C 109.5 . . ?
H22B C22B H22C 109.5 . . ?
C120 C23B H23B 109.5 . . ?
C120 C23B H23C 109.5 . . ?
H23B C23B H23C 109.5 . . ?
C120 C23B H23D 109.5 . . ?
H23B C23B H23D 109.5 . . ?
H23C C23B H23D 109.5 . . ?
C26B C124 C25B 113.4(11) . . ?
C26B C124 C78 111.7(8) . . ?
C125 C124 C78 114.7(7) . . ?
C25B C124 C78 109.5(8) . . ?
C26B C124 C27B 112.8(12) . . ?
C25B C124 C27B 104.0(11) . . ?
C78 C124 C27B 104.9(8) . . ?
C125 C124 C126 110.6(10) . . ?
C78 C124 C126 106.7(7) . . ?
C125 C124 C127 110.5(10) . . ?
C78 C124 C127 111.0(7) . . ?
C126 C124 C127 102.6(10) . . ?
C124 C125 H12P 109.5 . . ?
C124 C125 H12Q 109.5 . . ?
H12P C125 H12Q 109.5 . . ?
C124 C125 H12R 109.5 . . ?
H12P C125 H12R 109.5 . . ?
H12Q C125 H12R 109.5 . . ?
C124 C126 H12S 109.5 . . ?
C124 C126 H12T 109.5 . . ?
H12S C126 H12T 109.5 . . ?
C124 C126 H12U 109.5 . . ?
H12S C126 H12U 109.5 . . ?
H12T C126 H12U 109.5 . . ?
C124 C127 H12V 109.5 . . ?
C124 C127 H12W 109.5 . . ?
H12V C127 H12W 109.5 . . ?
C124 C127 H12X 109.5 . . ?
H12V C127 H12X 109.5 . . ?
H12W C127 H12X 109.5 . . ?
C124 C25B H25A 109.5 . . ?
C124 C25B H25B 109.5 . . ?
H25A C25B H25B 109.5 . . ?
C124 C25B H25C 109.5 . . ?
H25A C25B H25C 109.5 . . ?
H25B C25B H25C 109.5 . . ?
C124 C26B H26B 109.5 . . ?
C124 C26B H26C 109.5 . . ?
H26B C26B H26C 109.5 . . ?
C124 C26B H26D 109.5 . . ?
H26B C26B H26D 109.5 . . ?
H26C C26B H26D 109.5 . . ?
C124 C27B H27B 109.5 . . ?
C124 C27B H27C 109.5 . . ?
H27B C27B H27C 109.5 . . ?
C124 C27B H27D 109.5 . . ?
H27B C27B H27D 109.5 . . ?
H27C C27B H27D 109.5 . . ?
C31B C128 C29B 107.3(10) . . ?
C130 C128 C131 109.5(10) . . ?
C130 C128 C84 111.1(8) . . ?
C31B C128 C84 112.1(8) . . ?
C29B C128 C84 112.5(8) . . ?
C131 C128 C84 112.8(8) . . ?
C31B C128 C30B 115.9(11) . . ?
C29B C128 C30B 105.3(9) . . ?
C84 C128 C30B 103.7(8) . . ?
C130 C128 C129 105.3(9) . . ?
C131 C128 C129 111.6(10) . . ?
C84 C128 C129 106.4(8) . . ?
C128 C129 H12Y 109.5 . . ?
C128 C129 H12Z 109.5 . . ?
H12Y C129 H12Z 109.5 . . ?
C128 C129 H13A 109.5 . . ?
H12Y C129 H13A 109.5 . . ?
H12Z C129 H13A 109.5 . . ?
C128 C130 H13B 109.5 . . ?
C128 C130 H13C 109.5 . . ?
H13B C130 H13C 109.5 . . ?
C128 C130 H13D 109.5 . . ?
H13B C130 H13D 109.5 . . ?
H13C C130 H13D 109.5 . . ?
C128 C131 H13E 109.5 . . ?
C128 C131 H13F 109.5 . . ?
H13E C131 H13F 109.5 . . ?
C128 C131 H13G 109.5 . . ?
H13E C131 H13G 109.5 . . ?
H13F C131 H13G 109.5 . . ?
C128 C29B H29B 109.5 . . ?
C128 C29B H29C 109.5 . . ?
H29B C29B H29C 109.5 . . ?
C128 C29B H29D 109.5 . . ?
H29B C29B H29D 109.5 . . ?
H29C C29B H29D 109.5 . . ?
C128 C30B H30B 109.5 . . ?
C128 C30B H30C 109.5 . . ?
H30B C30B H30C 109.5 . . ?
C128 C30B H30D 109.5 . . ?
H30B C30B H30D 109.5 . . ?
H30C C30B H30D 109.5 . . ?
C128 C31B H31A 109.5 . . ?
C128 C31B H31B 109.5 . . ?
H31A C31B H31B 109.5 . . ?
C128 C31B H31C 109.5 . . ?
H31A C31B H31C 109.5 . . ?
H31B C31B H31C 109.5 . . ?
C35B C132 C33B 112.4(12) . . ?
C135 C132 C133 110.5(12) . . ?
C35B C132 C34B 109.4(12) . . ?
C33B C132 C34B 105.6(12) . . ?
C135 C132 C134 107.8(12) . . ?
C133 C132 C134 107.8(12) . . ?
C135 C132 C90 112.6(11) . . ?
C35B C132 C90 110.4(8) . . ?
C33B C132 C90 110.8(11) . . ?
C133 C132 C90 109.3(8) . . ?
C34B C132 C90 107.9(9) . . ?
C134 C132 C90 108.6(11) . . ?
C132 C133 H13H 109.5 . . ?
C132 C133 H13I 109.5 . . ?
H13H C133 H13I 109.5 . . ?
C132 C133 H13J 109.5 . . ?
H13H C133 H13J 109.5 . . ?
H13I C133 H13J 109.5 . . ?
C132 C134 H13K 109.5 . . ?
C132 C134 H13L 109.5 . . ?
H13K C134 H13L 109.5 . . ?
C132 C134 H13M 109.5 . . ?
H13K C134 H13M 109.5 . . ?
H13L C134 H13M 109.5 . . ?
C132 C135 H13N 109.5 . . ?
C132 C135 H13O 109.5 . . ?
H13N C135 H13O 109.5 . . ?
C132 C135 H13P 109.5 . . ?
H13N C135 H13P 109.5 . . ?
H13O C135 H13P 109.5 . . ?
C132 C33B H33B 109.5 . . ?
C132 C33B H33C 109.5 . . ?
H33B C33B H33C 109.5 . . ?
C132 C33B H33D 109.5 . . ?
H33B C33B H33D 109.5 . . ?
H33C C33B H33D 109.5 . . ?
C132 C34B H34A 109.5 . . ?
C132 C34B H34B 109.5 . . ?
H34A C34B H34B 109.5 . . ?
C132 C34B H34C 109.5 . . ?
H34A C34B H34C 109.5 . . ?
H34B C34B H34C 109.5 . . ?
C132 C35B H35B 109.5 . . ?
C132 C35B H35C 109.5 . . ?
H35B C35B H35C 109.5 . . ?
C132 C35B H35D 109.5 . . ?
H35B C35B H35D 109.5 . . ?
H35C C35B H35D 109.5 . . ?
Cl2 C136 Cl1 114.1(8) . . ?
Cl2 C136 H13Q 108.7 . . ?
Cl1 C136 H13Q 108.7 . . ?
Cl2 C136 H13R 108.7 . . ?
Cl1 C136 H13R 108.7 . . ?
H13Q C136 H13R 107.6 . . ?
Cl4 C137 Cl3 115.8(12) . . ?
Cl4 C137 H13S 108.3 . . ?
Cl3 C137 H13S 108.3 . . ?
Cl4 C137 H13T 108.3 . . ?
Cl3 C137 H13T 108.3 . . ?
H13S C137 H13T 107.4 . . ?

loop_
_geom_bond_atom_site_label_1
_geom_bond_atom_site_label_2
_geom_bond_distance
_geom_bond_site_symmetry_2
_geom_bond_publ_flag
O1 C42 1.387(6) . ?
O1 C113 1.427(8) . ?
O2 C58 1.357(6) . ?
O2 C115 1.457(7) . ?
O6W O6W 1.57(4) 2_665 ?
Cl1 C136 1.756(11) . ?
Cl2 C136 1.723(11) . ?
Cl3 C137 1.723(13) . ?
Cl4 C137 1.722(13) . ?
C1 C2 1.420(7) . ?
C1 C6 1.426(7) . ?
C1 C7 1.489(7) . ?
C2 C3 1.402(7) . ?
C2 C13 1.512(7) . ?
C3 C4 1.403(7) . ?
C3 C19 1.507(7) . ?
C4 C5 1.414(7) . ?
C4 C25 1.484(7) . ?
C5 C6 1.425(7) . ?
C5 C31 1.470(7) . ?
C6 C37 1.445(7) . ?
C7 C12 1.407(7) . ?
C7 C8 1.411(7) . ?
C8 C9 1.413(7) . ?
C8 C46 1.457(7) . ?
C9 C10 1.376(7) . ?
C9 H9A 0.9500 . ?
C10 C11 1.404(7) . ?
C10 C93 1.523(7) . ?
C11 C12 1.360(8) . ?
C11 H11A 0.9500 . ?
C12 H12A 0.9500 . ?
C13 C18 1.379(7) . ?
C13 C14 1.389(8) . ?
C14 C15 1.379(8) . ?
C14 H14A 0.9500 . ?
C15 C16 1.407(8) . ?
C15 H15A 0.9500 . ?
C16 C17 1.384(8) . ?
C16 C97 1.541(8) . ?
C17 C18 1.385(7) . ?
C17 H17A 0.9500 . ?
C18 H18A 0.9500 . ?
C19 C20 1.380(7) . ?
C19 C24 1.381(7) . ?
C20 C21 1.391(8) . ?
C20 H20A 0.9500 . ?
C21 C22 1.381(8) . ?
C21 H21A 0.9500 . ?
C22 C23 1.379(8) . ?
C22 C101 1.546(7) . ?
C23 C24 1.399(8) . ?
C23 H23A 0.9500 . ?
C24 H24A 0.9500 . ?
C25 C26 1.384(7) . ?
C25 C30 1.388(7) . ?
C26 C27 1.395(8) . ?
C26 H26A 0.9500 . ?
C27 C28 1.396(9) . ?
C27 H27A 0.9500 . ?
C28 C29 1.375(9) . ?
C28 C105 1.545(8) . ?
C29 C30 1.387(8) . ?
C29 H29A 0.9500 . ?
C30 H30A 0.9500 . ?
C31 C36 1.406(7) . ?
C31 C32 1.413(7) . ?
C32 C33 1.363(8) . ?
C32 H32A 0.9500 . ?
C33 C34 1.407(8) . ?
C33 H33A 0.9500 . ?
C34 C35 1.358(8) . ?
C34 C109 1.563(8) . ?
C35 C36 1.411(7) . ?
C35 H35A 0.9500 . ?
C36 C38 1.452(7) . ?
C37 C38 1.410(7) . ?
C37 C46 1.426(7) . ?
C38 C39 1.437(7) . ?
C39 C44 1.401(7) . ?
C39 C40 1.422(7) . ?
C40 C41 1.352(8) . ?
C40 H40A 0.9500 . ?
C41 C42 1.397(8) . ?
C41 H41A 0.9500 . ?
C42 C43 1.396(7) . ?
C43 C44 1.421(7) . ?
C43 C57 1.456(7) . ?
C44 C45 1.432(7) . ?
C45 C46 1.409(7) . ?
C45 C55 1.475(7) . ?
C47 C48 1.404(7) . ?
C47 C52 1.423(7) . ?
C47 C53 1.455(7) . ?
C48 C49 1.418(7) . ?
C48 C63 1.458(7) . ?
C49 C50 1.405(7) . ?
C49 C69 1.502(7) . ?
C50 C51 1.414(7) . ?
C50 C75 1.501(7) . ?
C51 C52 1.410(7) . ?
C51 C81 1.499(7) . ?
C52 C87 1.482(7) . ?
C53 C62 1.410(7) . ?
C53 C54 1.438(7) . ?
C54 C55 1.413(7) . ?
C54 C92 1.461(7) . ?
C55 C56 1.427(7) . ?
C56 C61 1.417(7) . ?
C56 C57 1.436(7) . ?
C57 C58 1.386(7) . ?
C58 C59 1.405(8) . ?
C59 C60 1.368(8) . ?
C59 H59A 0.9500 . ?
C60 C61 1.421(7) . ?
C60 H60A 0.9500 . ?
C61 C62 1.439(7) . ?
C62 C64 1.459(7) . ?
C63 C64 1.415(7) . ?
C63 C68 1.429(7) . ?
C64 C65 1.397(7) . ?
C65 C66 1.383(7) . ?
C65 H65A 0.9500 . ?
C66 C67 1.405(8) . ?
C66 C116 1.530(8) . ?
C67 C68 1.360(8) . ?
C67 H67A 0.9500 . ?
C68 H68A 0.9500 . ?
C69 C70 1.376(7) . ?
C69 C74 1.392(7) . ?
C70 C71 1.401(7) . ?
C70 H70A 0.9500 . ?
C71 C72 1.379(7) . ?
C71 H71A 0.9500 . ?
C72 C73 1.385(8) . ?
C72 C120 1.542(8) . ?
C73 C74 1.387(7) . ?
C73 H73A 0.9500 . ?
C74 H74A 0.9500 . ?
C75 C80 1.373(8) . ?
C75 C76 1.392(8) . ?
C76 C77 1.399(8) . ?
C76 H76A 0.9500 . ?
C77 C78 1.374(9) . ?
C77 H77A 0.9500 . ?
C78 C79 1.388(9) . ?
C78 C124 1.545(8) . ?
C79 C80 1.383(9) . ?
C79 H79A 0.9500 . ?
C80 H80A 0.9500 . ?
C81 C86 1.378(8) . ?
C81 C82 1.395(7) . ?
C82 C83 1.386(8) . ?
C82 H82A 0.9500 . ?
C83 C84 1.383(8) . ?
C83 H83A 0.9500 . ?
C84 C85 1.406(8) . ?
C84 C128 1.548(9) . ?
C85 C86 1.389(8) . ?
C85 H85A 0.9500 . ?
C86 H86A 0.9500 . ?
C87 C92 1.405(7) . ?
C87 C88 1.416(7) . ?
C88 C89 1.367(8) . ?
C88 H88A 0.9500 . ?
C89 C90 1.396(8) . ?
C89 H89A 0.9500 . ?
C90 C91 1.372(7) . ?
C90 C132 1.558(8) . ?
C91 C92 1.407(7) . ?
C91 H91A 0.9500 . ?
C93 C95A 1.526(10) . ?
C93 C96 1.528(10) . ?
C93 C94 1.530(11) . ?
C93 C96A 1.535(11) . ?
C93 C94A 1.544(10) . ?
C93 C95 1.544(11) . ?
C94 H94A 0.9800 . ?
C94 H94B 0.9800 . ?
C94 H94C 0.9800 . ?
C95 H95A 0.9800 . ?
C95 H95B 0.9800 . ?
C95 H95C 0.9800 . ?
C96 H96A 0.9800 . ?
C96 H96B 0.9800 . ?
C96 H96C 0.9800 . ?
C94A H94D 0.9800 . ?
C94A H94E 0.9800 . ?
C94A H94F 0.9800 . ?
C95A H95D 0.9800 . ?
C95A H95E 0.9800 . ?
C95A H95F 0.9800 . ?
C96A H96D 0.9800 . ?
C96A H96E 0.9800 . ?
C96A H96F 0.9800 . ?
C97 C98 1.493(10) . ?
C97 C99A 1.527(11) . ?
C97 C00B 1.533(10) . ?
C97 C98A 1.549(11) . ?
C97 C99 1.557(11) . ?
C97 C100 1.567(10) . ?
C98 H98A 0.9800 . ?
C98 H98B 0.9800 . ?
C98 H98C 0.9800 . ?
C99 H99A 0.9800 . ?
C99 H99B 0.9800 . ?
C99 H99C 0.9800 . ?
C100 H10A 0.9800 . ?
C100 H10B 0.9800 . ?
C100 H10C 0.9800 . ?
C98A H98D 0.9800 . ?
C98A H98E 0.9800 . ?
C98A H98F 0.9800 . ?
C99A H99D 0.9800 . ?
C99A H99E 0.9800 . ?
C99A H99F 0.9800 . ?
C00B H00A 0.9800 . ?
C00B H00B 0.9800 . ?
C00B H00C 0.9800 . ?
C101 C104 1.458(10) . ?
C101 C02B 1.470(11) . ?
C101 C03B 1.545(10) . ?
C101 C103 1.576(10) . ?
C101 C102 1.576(10) . ?
C101 C04B 1.617(10) . ?
C102 H10D 0.9800 . ?
C102 H10E 0.9800 . ?
C102 H10F 0.9800 . ?
C103 H10G 0.9800 . ?
C103 H10H 0.9800 . ?
C103 H10I 0.9800 . ?
C104 H10J 0.9800 . ?
C104 H10K 0.9800 . ?
C104 H10L 0.9800 . ?
C02B H02A 0.9800 . ?
C02B H02B 0.9800 . ?
C02B H02C 0.9800 . ?
C03B H03A 0.9800 . ?
C03B H03B 0.9800 . ?
C03B H03C 0.9800 . ?
C04B H04A 0.9800 . ?
C04B H04B 0.9800 . ?
C04B H04C 0.9800 . ?
C105 C106 1.501(11) . ?
C105 C07B 1.507(11) . ?
C105 C08B 1.536(11) . ?
C105 C108 1.550(11) . ?
C105 C107 1.553(11) . ?
C105 C06B 1.555(11) . ?
C106 H10M 0.9800 . ?
C106 H10N 0.9800 . ?
C106 H10O 0.9800 . ?
C107 H10P 0.9800 . ?
C107 H10Q 0.9800 . ?
C107 H10R 0.9800 . ?
C108 H10S 0.9800 . ?
C108 H10T 0.9800 . ?
C108 H10U 0.9800 . ?
C06B H06A 0.9800 . ?
C06B H06B 0.9800 . ?
C06B H06C 0.9800 . ?
C07B H07A 0.9800 . ?
C07B H07B 0.9800 . ?
C07B H07C 0.9800 . ?
C08B H08A 0.9800 . ?
C08B H08B 0.9800 . ?
C08B H08C 0.9800 . ?
C109 C112 1.522(11) . ?
C109 C11B 1.525(11) . ?
C109 C110 1.542(11) . ?
C109 C12B 1.544(12) . ?
C109 C10B 1.551(11) . ?
C109 C111 1.557(12) . ?
C110 H11B 0.9800 . ?
C110 H11C 0.9800 . ?
C110 H11D 0.9800 . ?
C111 H11E 0.9800 . ?
C111 H11F 0.9800 . ?
C111 H11G 0.9800 . ?
C112 H11H 0.9800 . ?
C112 H11I 0.9800 . ?
C112 H11J 0.9800 . ?
C10B H10V 0.9800 . ?
C10B H10W 0.9800 . ?
C10B H10X 0.9800 . ?
C11B H11K 0.9800 . ?
C11B H11L 0.9800 . ?
C11B H11M 0.9800 . ?
C12B H12B 0.9800 . ?
C12B H12C 0.9800 . ?
C12B H12D 0.9800 . ?
C113 C114 1.431(12) . ?
C113 H11N 0.9900 . ?
C113 H11O 0.9900 . ?
C114 C115 1.547(11) . ?
C114 H11P 0.9900 . ?
C114 H11Q 0.9900 . ?
C115 H11R 0.9900 . ?
C115 H11S 0.9900 . ?
C116 C119 1.518(12) . ?
C116 C17B 1.531(10) . ?
C116 C118 1.538(11) . ?
C116 C18B 1.539(11) . ?
C116 C117 1.539(11) . ?
C116 C19B 1.540(11) . ?
C117 H11T 0.9800 . ?
C117 H11U 0.9800 . ?
C117 H11V 0.9800 . ?
C118 H11W 0.9800 . ?
C118 H11X 0.9800 . ?
C118 H11Y 0.9800 . ?
C119 H11Z 0.9800 . ?
C119 H12E 0.9800 . ?
C119 H12F 0.9800 . ?
C17B H17B 0.9800 . ?
C17B H17C 0.9800 . ?
C17B H17D 0.9800 . ?
C18B H18B 0.9800 . ?
C18B H18C 0.9800 . ?
C18B H18D 0.9800 . ?
C19B H19A 0.9800 . ?
C19B H19B 0.9800 . ?
C19B H19C 0.9800 . ?
C120 C21B 1.525(10) . ?
C120 C22B 1.529(10) . ?
C120 C123 1.531(10) . ?
C120 C121 1.533(10) . ?
C120 C122 1.545(10) . ?
C120 C23B 1.556(10) . ?
C121 H12G 0.9800 . ?
C121 H12H 0.9800 . ?
C121 H12I 0.9800 . ?
C122 H12J 0.9800 . ?
C122 H12K 0.9800 . ?
C122 H12L 0.9800 . ?
C123 H12M 0.9800 . ?
C123 H12N 0.9800 . ?
C123 H12O 0.9800 . ?
C21B H21B 0.9800 . ?
C21B H21C 0.9800 . ?
C21B H21D 0.9800 . ?
C22B H22A 0.9800 . ?
C22B H22B 0.9800 . ?
C22B H22C 0.9800 . ?
C23B H23B 0.9800 . ?
C23B H23C 0.9800 . ?
C23B H23D 0.9800 . ?
C124 C26B 1.488(11) . ?
C124 C125 1.491(10) . ?
C124 C25B 1.543(11) . ?
C124 C27B 1.551(11) . ?
C124 C126 1.558(11) . ?
C124 C127 1.561(11) . ?
C125 H12P 0.9800 . ?
C125 H12Q 0.9800 . ?
C125 H12R 0.9800 . ?
C126 H12S 0.9800 . ?
C126 H12T 0.9800 . ?
C126 H12U 0.9800 . ?
C127 H12V 0.9800 . ?
C127 H12W 0.9800 . ?
C127 H12X 0.9800 . ?
C25B H25A 0.9800 . ?
C25B H25B 0.9800 . ?
C25B H25C 0.9800 . ?
C26B H26B 0.9800 . ?
C26B H26C 0.9800 . ?
C26B H26D 0.9800 . ?
C27B H27B 0.9800 . ?
C27B H27C 0.9800 . ?
C27B H27D 0.9800 . ?
C128 C130 1.513(11) . ?
C128 C31B 1.518(11) . ?
C128 C29B 1.519(11) . ?
C128 C131 1.520(11) . ?
C128 C30B 1.554(11) . ?
C128 C129 1.566(11) . ?
C129 H12Y 0.9800 . ?
C129 H12Z 0.9800 . ?
C129 H13A 0.9800 . ?
C130 H13B 0.9800 . ?
C130 H13C 0.9800 . ?
C130 H13D 0.9800 . ?
C131 H13E 0.9800 . ?
C131 H13F 0.9800 . ?
C131 H13G 0.9800 . ?
C29B H29B 0.9800 . ?
C29B H29C 0.9800 . ?
C29B H29D 0.9800 . ?
C30B H30B 0.9800 . ?
C30B H30C 0.9800 . ?
C30B H30D 0.9800 . ?
C31B H31A 0.9800 . ?
C31B H31B 0.9800 . ?
C31B H31C 0.9800 . ?
C132 C135 1.524(12) . ?
C132 C35B 1.530(11) . ?
C132 C33B 1.534(12) . ?
C132 C133 1.540(10) . ?
C132 C34B 1.546(11) . ?
C132 C134 1.547(12) . ?
C133 H13H 0.9800 . ?
C133 H13I 0.9800 . ?
C133 H13J 0.9800 . ?
C134 H13K 0.9800 . ?
C134 H13L 0.9800 . ?
C134 H13M 0.9800 . ?
C135 H13N 0.9800 . ?
C135 H13O 0.9800 . ?
C135 H13P 0.9800 . ?
C33B H33B 0.9800 . ?
C33B H33C 0.9800 . ?
C33B H33D 0.9800 . ?
C34B H34A 0.9800 . ?
C34B H34B 0.9800 . ?
C34B H34C 0.9800 . ?
C35B H35B 0.9800 . ?
C35B H35C 0.9800 . ?
C35B H35D 0.9800 . ?
C136 H13Q 0.9900 . ?
C136 H13R 0.9900 . ?
C137 H13S 0.9900 . ?
C137 H13T 0.9900 . ?

loop_
_geom_torsion_atom_site_label_1
_geom_torsion_atom_site_label_2
_geom_torsion_atom_site_label_3
_geom_torsion_atom_site_label_4
_geom_torsion
_geom_torsion_site_symmetry_1
_geom_torsion_site_symmetry_2
_geom_torsion_site_symmetry_3
_geom_torsion_site_symmetry_4
_geom_torsion_publ_flag
C6 C1 C2 C3 -6.2(7) . . . . ?
C7 C1 C2 C3 165.0(5) . . . . ?
C6 C1 C2 C13 177.1(5) . . . . ?
C7 C1 C2 C13 -11.8(8) . . . . ?
C1 C2 C3 C4 9.7(8) . . . . ?
C13 C2 C3 C4 -173.2(5) . . . . ?
C1 C2 C3 C19 -166.2(5) . . . . ?
C13 C2 C3 C19 10.9(7) . . . . ?
C2 C3 C4 C5 -0.4(7) . . . . ?
C19 C3 C4 C5 175.5(5) . . . . ?
C2 C3 C4 C25 -176.5(5) . . . . ?
C19 C3 C4 C25 -0.6(7) . . . . ?
C3 C4 C5 C6 -12.1(7) . . . . ?
C25 C4 C5 C6 164.1(4) . . . . ?
C3 C4 C5 C31 167.9(5) . . . . ?
C25 C4 C5 C31 -16.0(7) . . . . ?
C4 C5 C6 C1 15.5(7) . . . . ?
C31 C5 C6 C1 -164.5(4) . . . . ?
C4 C5 C6 C37 -160.4(5) . . . . ?
C31 C5 C6 C37 19.6(7) . . . . ?
C2 C1 C6 C5 -6.1(7) . . . . ?
C7 C1 C6 C5 -177.8(4) . . . . ?
C2 C1 C6 C37 169.7(4) . . . . ?
C7 C1 C6 C37 -2.0(7) . . . . ?
C2 C1 C7 C12 5.3(8) . . . . ?
C6 C1 C7 C12 176.5(5) . . . . ?
C2 C1 C7 C8 -168.2(5) . . . . ?
C6 C1 C7 C8 2.9(7) . . . . ?
C12 C7 C8 C9 -11.6(7) . . . . ?
C1 C7 C8 C9 162.6(4) . . . . ?
C12 C7 C8 C46 177.6(5) . . . . ?
C1 C7 C8 C46 -8.3(7) . . . . ?
C7 C8 C9 C10 7.1(7) . . . . ?
C46 C8 C9 C10 178.3(4) . . . . ?
C8 C9 C10 C11 2.0(7) . . . . ?
C8 C9 C10 C93 -177.4(4) . . . . ?
C9 C10 C11 C12 -6.3(8) . . . . ?
C93 C10 C11 C12 173.1(5) . . . . ?
C10 C11 C12 C7 1.4(9) . . . . ?
C8 C7 C12 C11 7.7(8) . . . . ?
C1 C7 C12 C11 -166.1(5) . . . . ?
C3 C2 C13 C18 -76.1(6) . . . . ?
C1 C2 C13 C18 100.8(6) . . . . ?
C3 C2 C13 C14 97.5(6) . . . . ?
C1 C2 C13 C14 -85.6(7) . . . . ?
C18 C13 C14 C15 3.4(8) . . . . ?
C2 C13 C14 C15 -170.4(5) . . . . ?
C13 C14 C15 C16 -0.7(9) . . . . ?
C14 C15 C16 C17 -2.0(8) . . . . ?
C14 C15 C16 C97 175.8(5) . . . . ?
C15 C16 C17 C18 2.0(8) . . . . ?
C97 C16 C17 C18 -175.7(5) . . . . ?
C14 C13 C18 C17 -3.4(7) . . . . ?
C2 C13 C18 C17 170.3(5) . . . . ?
C16 C17 C18 C13 0.7(8) . . . . ?
C2 C3 C19 C20 -75.7(7) . . . . ?
C4 C3 C19 C20 108.3(6) . . . . ?
C2 C3 C19 C24 102.3(6) . . . . ?
C4 C3 C19 C24 -73.7(6) . . . . ?
C24 C19 C20 C21 -1.7(8) . . . . ?
C3 C19 C20 C21 176.3(5) . . . . ?
C19 C20 C21 C22 -0.8(9) . . . . ?
C20 C21 C22 C23 2.9(8) . . . . ?
C20 C21 C22 C101 -177.7(5) . . . . ?
C21 C22 C23 C24 -2.5(8) . . . . ?
C101 C22 C23 C24 178.1(5) . . . . ?
C20 C19 C24 C23 2.1(8) . . . . ?
C3 C19 C24 C23 -176.0(5) . . . . ?
C22 C23 C24 C19 0.0(9) . . . . ?
C3 C4 C25 C26 -60.8(7) . . . . ?
C5 C4 C25 C26 123.2(6) . . . . ?
C3 C4 C25 C30 122.1(5) . . . . ?
C5 C4 C25 C30 -53.9(7) . . . . ?
C30 C25 C26 C27 3.8(8) . . . . ?
C4 C25 C26 C27 -173.3(5) . . . . ?
C25 C26 C27 C28 -0.3(8) . . . . ?
C26 C27 C28 C29 -3.1(8) . . . . ?
C26 C27 C28 C105 173.1(5) . . . . ?
C27 C28 C29 C30 2.9(8) . . . . ?
C105 C28 C29 C30 -173.1(5) . . . . ?
C28 C29 C30 C25 0.6(8) . . . . ?
C26 C25 C30 C29 -3.9(8) . . . . ?
C4 C25 C30 C29 173.3(5) . . . . ?
C4 C5 C31 C36 156.4(5) . . . . ?
C6 C5 C31 C36 -23.7(7) . . . . ?
C4 C5 C31 C32 -29.7(8) . . . . ?
C6 C5 C31 C32 150.3(5) . . . . ?
C36 C31 C32 C33 -1.7(8) . . . . ?
C5 C31 C32 C33 -175.8(5) . . . . ?
C31 C32 C33 C34 1.0(9) . . . . ?
C32 C33 C34 C35 1.0(9) . . . . ?
C32 C33 C34 C109 178.3(5) . . . . ?
C33 C34 C35 C36 -2.3(9) . . . . ?
C109 C34 C35 C36 -179.6(5) . . . . ?
C32 C31 C36 C35 0.3(7) . . . . ?
C5 C31 C36 C35 174.7(5) . . . . ?
C32 C31 C36 C38 -169.7(5) . . . . ?
C5 C31 C36 C38 4.6(7) . . . . ?
C34 C35 C36 C31 1.7(8) . . . . ?
C34 C35 C36 C38 171.4(5) . . . . ?
C5 C6 C37 C38 3.0(7) . . . . ?
C1 C6 C37 C38 -172.8(5) . . . . ?
C5 C6 C37 C46 -177.8(4) . . . . ?
C1 C6 C37 C46 6.4(7) . . . . ?
C46 C37 C38 C39 -17.9(7) . . . . ?
C6 C37 C38 C39 161.3(4) . . . . ?
C46 C37 C38 C36 158.5(5) . . . . ?
C6 C37 C38 C36 -22.4(7) . . . . ?
C31 C36 C38 C37 18.2(7) . . . . ?
C35 C36 C38 C37 -151.6(5) . . . . ?
C31 C36 C38 C39 -165.7(5) . . . . ?
C35 C36 C38 C39 24.5(8) . . . . ?
C37 C38 C39 C44 21.7(7) . . . . ?
C36 C38 C39 C44 -154.4(5) . . . . ?
C37 C38 C39 C40 -155.7(5) . . . . ?
C36 C38 C39 C40 28.2(8) . . . . ?
C44 C39 C40 C41 5.3(8) . . . . ?
C38 C39 C40 C41 -177.3(5) . . . . ?
C39 C40 C41 C42 -2.8(9) . . . . ?
C113 O1 C42 C43 -140.1(6) . . . . ?
C113 O1 C42 C41 46.1(9) . . . . ?
C40 C41 C42 O1 168.1(6) . . . . ?
C40 C41 C42 C43 -5.4(9) . . . . ?
O1 C42 C43 C44 -163.3(5) . . . . ?
C41 C42 C43 C44 10.6(8) . . . . ?
O1 C42 C43 C57 16.3(8) . . . . ?
C41 C42 C43 C57 -169.8(5) . . . . ?
C40 C39 C44 C43 0.3(7) . . . . ?
C38 C39 C44 C43 -177.3(5) . . . . ?
C40 C39 C44 C45 177.3(5) . . . . ?
C38 C39 C44 C45 -0.3(7) . . . . ?
C42 C43 C44 C39 -8.0(7) . . . . ?
C57 C43 C44 C39 172.4(5) . . . . ?
C42 C43 C44 C45 174.9(5) . . . . ?
C57 C43 C44 C45 -4.7(7) . . . . ?
C39 C44 C45 C46 -24.9(7) . . . . ?
C43 C44 C45 C46 152.2(5) . . . . ?
C39 C44 C45 C55 156.3(5) . . . . ?
C43 C44 C45 C55 -26.6(6) . . . . ?
C44 C45 C46 C37 28.7(7) . . . . ?
C55 C45 C46 C37 -152.7(5) . . . . ?
C44 C45 C46 C8 -146.7(5) . . . . ?
C55 C45 C46 C8 32.0(7) . . . . ?
C38 C37 C46 C45 -7.6(7) . . . . ?
C6 C37 C46 C45 173.2(4) . . . . ?
C38 C37 C46 C8 168.0(4) . . . . ?
C6 C37 C46 C8 -11.2(7) . . . . ?
C7 C8 C46 C45 -172.2(5) . . . . ?
C9 C8 C46 C45 16.8(7) . . . . ?
C7 C8 C46 C37 12.4(7) . . . . ?
C9 C8 C46 C37 -158.5(4) . . . . ?
C52 C47 C48 C49 -14.3(7) . . . . ?
C53 C47 C48 C49 157.7(4) . . . . ?
C52 C47 C48 C63 162.9(4) . . . . ?
C53 C47 C48 C63 -25.1(6) . . . . ?
C47 C48 C49 C50 7.6(7) . . . . ?
C63 C48 C49 C50 -169.4(5) . . . . ?
C47 C48 C49 C69 -165.0(4) . . . . ?
C63 C48 C49 C69 18.0(7) . . . . ?
C48 C49 C50 C51 3.8(7) . . . . ?
C69 C49 C50 C51 176.5(4) . . . . ?
C48 C49 C50 C75 -170.7(4) . . . . ?
C69 C49 C50 C75 2.0(7) . . . . ?
C49 C50 C51 C52 -8.8(7) . . . . ?
C75 C50 C51 C52 165.5(5) . . . . ?
C49 C50 C51 C81 177.3(4) . . . . ?
C75 C50 C51 C81 -8.5(7) . . . . ?
C50 C51 C52 C47 2.2(7) . . . . ?
C81 C51 C52 C47 176.0(4) . . . . ?
C50 C51 C52 C87 177.5(5) . . . . ?
C81 C51 C52 C87 -8.7(8) . . . . ?
C48 C47 C52 C51 9.5(7) . . . . ?
C53 C47 C52 C51 -162.4(4) . . . . ?
C48 C47 C52 C87 -166.4(4) . . . . ?
C53 C47 C52 C87 21.7(7) . . . . ?
C48 C47 C53 C62 2.6(7) . . . . ?
C52 C47 C53 C62 174.6(5) . . . . ?
C48 C47 C53 C54 -169.2(4) . . . . ?
C52 C47 C53 C54 2.8(7) . . . . ?
C62 C53 C54 C55 -13.3(7) . . . . ?
C47 C53 C54 C55 158.4(4) . . . . ?
C62 C53 C54 C92 162.2(5) . . . . ?
C47 C53 C54 C92 -26.1(6) . . . . ?
C53 C54 C55 C56 10.7(7) . . . . ?
C92 C54 C55 C56 -164.3(5) . . . . ?
C53 C54 C55 C45 -163.7(4) . . . . ?
C92 C54 C55 C45 21.2(8) . . . . ?
C46 C45 C55 C54 29.9(8) . . . . ?
C44 C45 C55 C54 -151.5(5) . . . . ?
C46 C45 C55 C56 -144.7(5) . . . . ?
C44 C45 C55 C56 33.9(6) . . . . ?
C54 C55 C56 C61 -7.9(7) . . . . ?
C45 C55 C56 C61 167.0(5) . . . . ?
C54 C55 C56 C57 175.4(5) . . . . ?
C45 C55 C56 C57 -9.7(7) . . . . ?
C61 C56 C57 C58 -18.8(7) . . . . ?
C55 C56 C57 C58 158.0(5) . . . . ?
C61 C56 C57 C43 162.3(5) . . . . ?
C55 C56 C57 C43 -21.0(7) . . . . ?
C42 C43 C57 C58 30.3(8) . . . . ?
C44 C43 C57 C58 -150.1(5) . . . . ?
C42 C43 C57 C56 -150.8(5) . . . . ?
C44 C43 C57 C56 28.8(7) . . . . ?
C115 O2 C58 C57 -133.1(5) . . . . ?
C115 O2 C58 C59 54.8(7) . . . . ?
C56 C57 C58 O2 -159.9(5) . . . . ?
C43 C57 C58 O2 19.0(8) . . . . ?
C56 C57 C58 C59 12.3(8) . . . . ?
C43 C57 C58 C59 -168.8(5) . . . . ?
O2 C58 C59 C60 171.6(5) . . . . ?
C57 C58 C59 C60 -0.3(9) . . . . ?
C58 C59 C60 C61 -5.7(9) . . . . ?
C55 C56 C61 C60 -163.8(5) . . . . ?
C57 C56 C61 C60 12.9(8) . . . . ?
C55 C56 C61 C62 7.1(8) . . . . ?
C57 C56 C61 C62 -176.2(5) . . . . ?
C59 C60 C61 C56 -0.8(8) . . . . ?
C59 C60 C61 C62 -171.3(6) . . . . ?
C54 C53 C62 C61 12.5(7) . . . . ?
C47 C53 C62 C61 -159.1(5) . . . . ?
C54 C53 C62 C64 -165.8(5) . . . . ?
C47 C53 C62 C64 22.6(7) . . . . ?
C56 C61 C62 C53 -9.3(8) . . . . ?
C60 C61 C62 C53 161.1(5) . . . . ?
C56 C61 C62 C64 168.9(5) . . . . ?
C60 C61 C62 C64 -20.7(8) . . . . ?
C47 C48 C63 C64 22.6(7) . . . . ?
C49 C48 C63 C64 -160.3(5) . . . . ?
C47 C48 C63 C68 -151.3(5) . . . . ?
C49 C48 C63 C68 25.8(8) . . . . ?
C68 C63 C64 C65 2.8(7) . . . . ?
C48 C63 C64 C65 -171.5(5) . . . . ?
C68 C63 C64 C62 176.8(5) . . . . ?
C48 C63 C64 C62 2.5(7) . . . . ?
C53 C62 C64 C65 148.9(5) . . . . ?
C61 C62 C64 C65 -29.3(8) . . . . ?
C53 C62 C64 C63 -24.9(7) . . . . ?
C61 C62 C64 C63 156.8(5) . . . . ?
C63 C64 C65 C66 -4.3(8) . . . . ?
C62 C64 C65 C66 -178.0(5) . . . . ?
C64 C65 C66 C67 2.4(9) . . . . ?
C64 C65 C66 C116 -177.3(6) . . . . ?
C65 C66 C67 C68 0.7(9) . . . . ?
C116 C66 C67 C68 -179.5(6) . . . . ?
C66 C67 C68 C63 -2.0(9) . . . . ?
C64 C63 C68 C67 0.2(8) . . . . ?
C48 C63 C68 C67 174.2(5) . . . . ?
C50 C49 C69 C70 -116.5(5) . . . . ?
C48 C49 C69 C70 56.2(7) . . . . ?
C50 C49 C69 C74 65.4(7) . . . . ?
C48 C49 C69 C74 -122.0(6) . . . . ?
C74 C69 C70 C71 3.4(8) . . . . ?
C49 C69 C70 C71 -174.9(5) . . . . ?
C69 C70 C71 C72 -1.2(8) . . . . ?
C70 C71 C72 C73 -1.0(8) . . . . ?
C70 C71 C72 C120 178.1(5) . . . . ?
C71 C72 C73 C74 0.8(8) . . . . ?
C120 C72 C73 C74 -178.3(5) . . . . ?
C72 C73 C74 C69 1.5(8) . . . . ?
C70 C69 C74 C73 -3.5(8) . . . . ?
C49 C69 C74 C73 174.7(5) . . . . ?
C49 C50 C75 C80 70.3(7) . . . . ?
C51 C50 C75 C80 -104.1(6) . . . . ?
C49 C50 C75 C76 -103.4(6) . . . . ?
C51 C50 C75 C76 82.2(7) . . . . ?
C80 C75 C76 C77 -2.7(9) . . . . ?
C50 C75 C76 C77 171.1(5) . . . . ?
C75 C76 C77 C78 1.5(10) . . . . ?
C76 C77 C78 C79 -0.2(10) . . . . ?
C76 C77 C78 C124 -177.1(6) . . . . ?
C77 C78 C79 C80 0.2(11) . . . . ?
C124 C78 C79 C80 177.1(7) . . . . ?
C76 C75 C80 C79 2.8(10) . . . . ?
C50 C75 C80 C79 -171.3(6) . . . . ?
C78 C79 C80 C75 -1.6(11) . . . . ?
C52 C51 C81 C86 -65.0(7) . . . . ?
C50 C51 C81 C86 108.9(6) . . . . ?
C52 C51 C81 C82 111.3(6) . . . . ?
C50 C51 C81 C82 -74.8(7) . . . . ?
C86 C81 C82 C83 -0.2(8) . . . . ?
C51 C81 C82 C83 -176.6(5) . . . . ?
C81 C82 C83 C84 0.4(10) . . . . ?
C82 C83 C84 C85 -0.7(10) . . . . ?
C82 C83 C84 C128 178.6(6) . . . . ?
C83 C84 C85 C86 0.7(11) . . . . ?
C128 C84 C85 C86 -178.5(7) . . . . ?
C82 C81 C86 C85 0.2(9) . . . . ?
C51 C81 C86 C85 176.6(6) . . . . ?
C84 C85 C86 C81 -0.5(11) . . . . ?
C51 C52 C87 C92 161.1(5) . . . . ?
C47 C52 C87 C92 -23.4(7) . . . . ?
C51 C52 C87 C88 -27.3(8) . . . . ?
C47 C52 C87 C88 148.2(5) . . . . ?
C92 C87 C88 C89 0.4(8) . . . . ?
C52 C87 C88 C89 -171.4(5) . . . . ?
C87 C88 C89 C90 1.7(9) . . . . ?
C88 C89 C90 C91 -1.9(9) . . . . ?
C88 C89 C90 C132 177.2(6) . . . . ?
C89 C90 C91 C92 -0.1(8) . . . . ?
C132 C90 C91 C92 -179.1(5) . . . . ?
C88 C87 C92 C91 -2.3(7) . . . . ?
C52 C87 C92 C91 169.7(4) . . . . ?
C88 C87 C92 C54 -171.9(5) . . . . ?
C52 C87 C92 C54 0.1(7) . . . . ?
C90 C91 C92 C87 2.2(7) . . . . ?
C90 C91 C92 C54 171.8(5) . . . . ?
C55 C54 C92 C87 -160.2(5) . . . . ?
C53 C54 C92 C87 24.6(6) . . . . ?
C55 C54 C92 C91 30.2(7) . . . . ?
C53 C54 C92 C91 -145.0(5) . . . . ?
C9 C10 C93 C95A -114.6(7) . . . . ?
C11 C10 C93 C95A 66.1(8) . . . . ?
C9 C10 C93 C96 113.4(10) . . . . ?
C11 C10 C93 C96 -66.0(10) . . . . ?
C9 C10 C93 C94 -8.7(10) . . . . ?
C11 C10 C93 C94 171.9(9) . . . . ?
C9 C10 C93 C96A 125.5(9) . . . . ?
C11 C10 C93 C96A -53.9(9) . . . . ?
C9 C10 C93 C94A 5.6(8) . . . . ?
C11 C10 C93 C94A -173.8(7) . . . . ?
C9 C10 C93 C95 -129.3(8) . . . . ?
C11 C10 C93 C95 51.3(9) . . . . ?
C17 C16 C97 C98 -124.8(9) . . . . ?
C15 C16 C97 C98 57.5(9) . . . . ?
C17 C16 C97 C99A 11.0(11) . . . . ?
C15 C16 C97 C99A -166.7(9) . . . . ?
C17 C16 C97 C00B 132.2(8) . . . . ?
C15 C16 C97 C00B -45.5(9) . . . . ?
C17 C16 C97 C98A -109.6(8) . . . . ?
C15 C16 C97 C98A 72.7(8) . . . . ?
C17 C16 C97 C99 0.2(11) . . . . ?
C15 C16 C97 C99 -177.4(9) . . . . ?
C17 C16 C97 C100 111.8(8) . . . . ?
C15 C16 C97 C100 -65.9(9) . . . . ?
C23 C22 C101 C104 -155.8(9) . . . . ?
C21 C22 C101 C104 24.8(11) . . . . ?
C23 C22 C101 C02B -7.7(11) . . . . ?
C21 C22 C101 C02B 172.9(9) . . . . ?
C23 C22 C101 C03B 130.4(8) . . . . ?
C21 C22 C101 C03B -49.0(9) . . . . ?
C23 C22 C101 C103 77.7(8) . . . . ?
C21 C22 C101 C103 -101.7(7) . . . . ?
C23 C22 C101 C102 -30.3(9) . . . . ?
C21 C22 C101 C102 150.2(7) . . . . ?
C23 C22 C101 C04B -124.7(7) . . . . ?
C21 C22 C101 C04B 55.9(8) . . . . ?
C29 C28 C105 C106 101.8(11) . . . . ?
C27 C28 C105 C106 -74.2(11) . . . . ?
C29 C28 C105 C07B -50.4(10) . . . . ?
C27 C28 C105 C07B 133.6(9) . . . . ?
C29 C28 C105 C08B -176.3(9) . . . . ?
C27 C28 C105 C08B 7.7(10) . . . . ?
C29 C28 C105 C108 -138.2(10) . . . . ?
C27 C28 C105 C108 45.8(11) . . . . ?
C29 C28 C105 C107 -21.7(11) . . . . ?
C27 C28 C105 C107 162.4(10) . . . . ?
C29 C28 C105 C06B 68.1(10) . . . . ?
C27 C28 C105 C06B -107.9(9) . . . . ?
C35 C34 C109 C112 -114.0(12) . . . . ?
C33 C34 C109 C112 68.8(12) . . . . ?
C35 C34 C109 C11B 115.4(12) . . . . ?
C33 C34 C109 C11B -61.9(13) . . . . ?
C35 C34 C109 C110 12.4(12) . . . . ?
C33 C34 C109 C110 -164.9(11) . . . . ?
C35 C34 C109 C12B -127.8(12) . . . . ?
C33 C34 C109 C12B 55.0(13) . . . . ?
C35 C34 C109 C10B -10.1(11) . . . . ?
C33 C34 C109 C10B 172.6(9) . . . . ?
C35 C34 C109 C111 128.6(12) . . . . ?
C33 C34 C109 C111 -48.7(13) . . . . ?
C42 O1 C113 C114 88.2(8) . . . . ?
O1 C113 C114 C115 32.4(10) . . . . ?
C58 O2 C115 C114 128.9(6) . . . . ?
C113 C114 C115 O2 -70.3(8) . . . . ?
C65 C66 C116 C119 -103.6(12) . . . . ?
C67 C66 C116 C119 76.7(12) . . . . ?
C65 C66 C116 C17B -3.3(11) . . . . ?
C67 C66 C116 C17B 177.0(10) . . . . ?
C65 C66 C116 C118 136.4(11) . . . . ?
C67 C66 C116 C118 -43.3(12) . . . . ?
C65 C66 C116 C18B 117.7(10) . . . . ?
C67 C66 C116 C18B -62.0(10) . . . . ?
C65 C66 C116 C117 22.1(12) . . . . ?
C67 C66 C116 C117 -157.6(10) . . . . ?
C65 C66 C116 C19B -123.2(11) . . . . ?
C67 C66 C116 C19B 57.0(11) . . . . ?
C71 C72 C120 C21B -12.2(9) . . . . ?
C73 C72 C120 C21B 166.9(7) . . . . ?
C71 C72 C120 C22B -133.9(8) . . . . ?
C73 C72 C120 C22B 45.2(9) . . . . ?
C71 C72 C120 C123 124.6(7) . . . . ?
C73 C72 C120 C123 -56.3(8) . . . . ?
C71 C72 C120 C121 4.4(9) . . . . ?
C73 C72 C120 C121 -176.5(7) . . . . ?
C71 C72 C120 C122 -115.5(8) . . . . ?
C73 C72 C120 C122 63.6(8) . . . . ?
C71 C72 C120 C23B 107.0(8) . . . . ?
C73 C72 C120 C23B -74.0(8) . . . . ?
C77 C78 C124 C26B 150.7(12) . . . . ?
C79 C78 C124 C26B -26.0(13) . . . . ?
C77 C78 C124 C125 -20.5(12) . . . . ?
C79 C78 C124 C125 162.8(10) . . . . ?
C77 C78 C124 C25B 24.3(13) . . . . ?
C79 C78 C124 C25B -152.4(11) . . . . ?
C77 C78 C124 C27B -86.7(11) . . . . ?
C79 C78 C124 C27B 96.5(11) . . . . ?
C77 C78 C124 C126 102.4(11) . . . . ?
C79 C78 C124 C126 -74.4(11) . . . . ?
C77 C78 C124 C127 -146.6(10) . . . . ?
C79 C78 C124 C127 36.7(12) . . . . ?
C83 C84 C128 C130 -54.1(11) . . . . ?
C85 C84 C128 C130 125.1(10) . . . . ?
C83 C84 C128 C31B 159.1(10) . . . . ?
C85 C84 C128 C31B -21.7(13) . . . . ?
C83 C84 C128 C29B 38.1(11) . . . . ?
C85 C84 C128 C29B -142.7(10) . . . . ?
C83 C84 C128 C131 -177.5(11) . . . . ?
C85 C84 C128 C131 1.7(13) . . . . ?
C83 C84 C128 C30B -75.1(10) . . . . ?
C85 C84 C128 C30B 104.1(10) . . . . ?
C83 C84 C128 C129 59.9(10) . . . . ?
C85 C84 C128 C129 -120.9(10) . . . . ?
C91 C90 C132 C135 1.0(13) . . . . ?
C89 C90 C132 C135 -178.0(12) . . . . ?
C91 C90 C132 C35B 16.0(13) . . . . ?
C89 C90 C132 C35B -163.0(12) . . . . ?
C91 C90 C132 C33B 141.3(11) . . . . ?
C89 C90 C132 C33B -37.7(12) . . . . ?
C91 C90 C132 C133 124.3(11) . . . . ?
C89 C90 C132 C133 -54.7(12) . . . . ?
C91 C90 C132 C34B -103.5(11) . . . . ?
C89 C90 C132 C34B 77.5(11) . . . . ?
C91 C90 C132 C134 -118.3(11) . . . . ?
C89 C90 C132 C134 62.7(12) . . . . ?
